data_4089653
loop_
_publ_author_name
'Chaplin, Adrian B.'

_publ_section_title
;
 Rhodium(I) Complexes of the Conformationally Rigid IBioxMe4 Ligand:
 Isolation of a Stable Low-Coordinate T-Shaped Complex
;
_journal_issue 3
_journal_name_full Organometallics
_journal_page_first 624
_journal_paper_doi 10.1021/om401223w
_journal_volume 33
_journal_year 2014
_chemical_formula_moiety 'C33 H48 N6 O6 Rh, C32 H12 B F24, 0.5(C H2 Cl2)'
_chemical_formula_sum 'C65.5 H61 B Cl F24 N6 O6 Rh'
_chemical_formula_weight 1633.37
_chemical_melting_point ?
_space_group_crystal_system triclinic
_space_group_IT_number 2
_space_group_name_Hall '-P 1'
_space_group_name_H-M_alt 'P -1'
_atom_sites_solution_hydrogens geom
_atom_sites_solution_primary direct
_atom_sites_solution_secondary difmap
_audit_creation_date 2013-10-28
_audit_creation_method
;
  Olex2 1.2
  (compiled 2013.03.22 svn.r2654, GUI svn.r4446)
;
_cell_angle_alpha 99.6629(16)
_cell_angle_beta 91.5109(16)
_cell_angle_gamma 107.2813(19)
_cell_formula_units_Z 4
_cell_length_a 14.6083(3)
_cell_length_b 18.2307(4)
_cell_length_c 28.3089(5)
_cell_measurement_reflns_used 37230
_cell_measurement_temperature 150(2)
_cell_measurement_theta_max 31.8426
_cell_measurement_theta_min 2.8980
_cell_volume 7073.4(3)
_computing_cell_refinement
;
CrysAlisPro, Agilent Technologies,
Version 1.171.36.21 (release 14-08-2012 CrysAlis171 .NET)
(compiled Sep 14 2012,17:21:16)
;
_computing_data_collection
;
CrysAlisPro, Agilent Technologies,
Version 1.171.36.21 (release 14-08-2012 CrysAlis171 .NET)
(compiled Sep 14 2012,17:21:16)
;
_computing_data_reduction
;
CrysAlisPro, Agilent Technologies,
Version 1.171.36.21 (release 14-08-2012 CrysAlis171 .NET)
(compiled Sep 14 2012,17:21:16)
;
_computing_molecular_graphics
;
Ortep-3 for Windows: L. J. Farrugia, J. Appl. Cryst (1997), 30, 565.
;
_computing_publication_material
;
O. V. Dolomanov, L. J. Bourhis, R. J. Gildea, J. A. K. Howard and H. Puschmann,
OLEX2: a complete structure solution, refinement and analysis program.
J. Appl. Cryst. (2009). 42, 339-341.
;
_computing_structure_refinement
;
SHELX, G.M. Sheldrick, Acta Cryst.
(2008). A64, 112-122
;
_computing_structure_solution
;
SHELX, G.M. Sheldrick, Acta Cryst.
(2008). A64, 112-122
;
_diffrn_ambient_temperature 150(2)
_diffrn_detector_area_resol_mean 10.2833
_diffrn_measured_fraction_theta_full 0.999
_diffrn_measured_fraction_theta_max 0.999
_diffrn_measurement_details
;
#__ type_ start__ end____ width___ exp.time_
  1 omega  -55.00   44.00   1.0000    3.0000
omega____ theta____ kappa____ phi______ frames
    -       17.4718  -57.0000    0.0000 99

#__ type_ start__ end____ width___ exp.time_
  2 omega   35.00  101.00   1.0000    3.0000
omega____ theta____ kappa____ phi______ frames
    -       17.4718  178.0000  -60.0000 66

#__ type_ start__ end____ width___ exp.time_
  3 omega   39.00   65.00   1.0000    3.0000
omega____ theta____ kappa____ phi______ frames
    -       17.4718  178.0000   30.0000 26

#__ type_ start__ end____ width___ exp.time_
  4 omega    5.00   93.00   1.0000    3.0000
omega____ theta____ kappa____ phi______ frames
    -       17.4718   38.0000  150.0000 88

#__ type_ start__ end____ width___ exp.time_
  5 omega   46.00   80.00   1.0000    3.0000
omega____ theta____ kappa____ phi______ frames
    -       17.4718  178.0000  -90.0000 34

#__ type_ start__ end____ width___ exp.time_
  6 omega  -16.00   10.00   1.0000    3.0000
omega____ theta____ kappa____ phi______ frames
    -       17.4718   77.0000 -120.0000 26

#__ type_ start__ end____ width___ exp.time_
  7 omega   45.00   81.00   1.0000    3.0000
omega____ theta____ kappa____ phi______ frames
    -       17.4718   77.0000 -120.0000 36

#__ type_ start__ end____ width___ exp.time_
  8 omega  -20.00    6.00   1.0000    3.0000
omega____ theta____ kappa____ phi______ frames
    -      -18.4093  -99.0000   90.0000 26

#__ type_ start__ end____ width___ exp.time_
  9 omega  -25.00   20.00   1.0000    3.0000
omega____ theta____ kappa____ phi______ frames
    -      -18.4093  -99.0000  -90.0000 45

#__ type_ start__ end____ width___ exp.time_
 10 omega  -12.00   91.00   1.0000    3.0000
omega____ theta____ kappa____ phi______ frames
    -       17.4718   57.0000   30.0000 103

#__ type_ start__ end____ width___ exp.time_
 11 omega  -25.00   42.00   1.0000    3.0000
omega____ theta____ kappa____ phi______ frames
    -       17.4718  -99.0000 -120.0000 67

#__ type_ start__ end____ width___ exp.time_
 12 omega   35.00  107.00   1.0000    3.0000
omega____ theta____ kappa____ phi______ frames
    -       17.4718  178.0000 -150.0000 72

#__ type_ start__ end____ width___ exp.time_
 13 omega   -9.00   83.00   1.0000    3.0000
omega____ theta____ kappa____ phi______ frames
    -       17.4718   38.0000  150.0000 92
;
_diffrn_measurement_device_type 'Oxford Diffraction: Xcalibur, Ruby, Gemini'
_diffrn_measurement_method '\w scans'
_diffrn_orient_matrix_UB_11 -0.0030833000
_diffrn_orient_matrix_UB_12 0.0202673000
_diffrn_orient_matrix_UB_13 0.0232955000
_diffrn_orient_matrix_UB_21 -0.0239789000
_diffrn_orient_matrix_UB_22 0.0228791000
_diffrn_orient_matrix_UB_23 -0.0102579000
_diffrn_orient_matrix_UB_31 -0.0449258000
_diffrn_orient_matrix_UB_32 -0.0280047000
_diffrn_orient_matrix_UB_33 0.0015312000
_diffrn_radiation_monochromator graphite
_diffrn_radiation_type MoK\a
_diffrn_radiation_wavelength 0.71073
_diffrn_reflns_av_R_equivalents 0.0543
_diffrn_reflns_av_unetI/netI 0.0507
_diffrn_reflns_Laue_measured_fraction_full 0.999
_diffrn_reflns_Laue_measured_fraction_max 0.999
_diffrn_reflns_limit_h_max 20
_diffrn_reflns_limit_h_min -20
_diffrn_reflns_limit_k_max 25
_diffrn_reflns_limit_k_min -25
_diffrn_reflns_limit_l_max 39
_diffrn_reflns_limit_l_min -39
_diffrn_reflns_number 151329
_diffrn_reflns_point_group_measured_fraction_full 0.999
_diffrn_reflns_point_group_measured_fraction_max 0.999
_diffrn_reflns_theta_full 29.575
_diffrn_reflns_theta_max 29.575
_diffrn_reflns_theta_min 2.930
_diffrn_source 'Enhance (Mo) X-ray Source'
_exptl_absorpt_coefficient_mu 0.397
_exptl_absorpt_correction_T_max 1.00000
_exptl_absorpt_correction_T_min 0.83521
_exptl_absorpt_correction_type multi-scan
_exptl_absorpt_process_details
;
CrysAlisPro, Agilent Technologies,
Version 1.171.36.21 (release 14-08-2012 CrysAlis171 .NET)
(compiled Sep 14 2012,17:21:16)
Empirical absorption correction using spherical harmonics,
 implemented in SCALE3 ABSPACK scaling algorithm.
;
_exptl_crystal_colour purple
_exptl_crystal_density_diffrn 1.534
_exptl_crystal_density_meas ?
_exptl_crystal_description block
_exptl_crystal_F_000 3308
_exptl_crystal_recrystallization_method 'Crystals grown from CH2Cl2-Heptane at 293 K'
_exptl_crystal_size_max 0.9
_exptl_crystal_size_mid 0.5
_exptl_crystal_size_min 0.5
_refine_diff_density_max 1.005
_refine_diff_density_min -0.850
_refine_diff_density_rms 0.081
_refine_ls_extinction_method none
_refine_ls_goodness_of_fit_ref 1.029
_refine_ls_hydrogen_treatment constr
_refine_ls_matrix_type full
_refine_ls_number_parameters 2194
_refine_ls_number_reflns 39653
_refine_ls_number_restraints 1122
_refine_ls_restrained_S_all 1.057
_refine_ls_R_factor_all 0.0683
_refine_ls_R_factor_gt 0.0507
_refine_ls_shift/su_max 0.002
_refine_ls_shift/su_mean 0.000
_refine_ls_structure_factor_coef Fsqd
_refine_ls_weighting_details 'w=1/[\s^2^(Fo^2^)+(0.0596P)^2^+4.6995P] where P=(Fo^2^+2Fc^2^)/3'
_refine_ls_weighting_scheme calc
_refine_ls_wR_factor_gt 0.1213
_refine_ls_wR_factor_ref 0.1307
_reflns_Friedel_coverage 0.000
_reflns_number_gt 31130
_reflns_number_total 39653
_reflns_threshold_expression 'I > 2\s(I)'
_cod_data_source_file om401223w_si_002.cif
_cod_data_source_block 0019abc13
_cod_depositor_comments
;
The following automatic conversions were performed:

data item '_chemical_melting_point' value 'not measured' was changed
to '?' -- the value is undefined or not given.

data item '_exptl_crystal_density_meas' value 'not measured' was
changed to '?' -- the value is perceived as not measured.

Automatic conversion script
Id: cif_fix_values 6909 2019-04-08 15:41:33Z antanas 
;
_cod_original_formula_sum 'C65.50 H61 B Cl F24 N6 O6 Rh'
_cod_database_code 4089653
_shelx_space_group_comment
;
The symmetry employed for this shelxl refinement is uniquely defined
by the following loop, which should always be used as a source of
symmetry information in preference to the above space-group names.
They are only intended as comments.
;
_olex2_refinement_description
;
1. Fixed Uiso
 At 1.2 times of:
  All C(H) groups, All C(H,H) groups
 At 1.5 times of:
  All C(H,H,H) groups
2. Restrained distances
 O39A-C38C \\sim O39A-C38A
 with sigma of 0.01
 C38C-C37A \\sim C37A-C38A
 with sigma of 0.01
 C37A-C43A \\sim C43C-C37A \\sim C37A-C44A \\sim C44C-C37A
 with sigma of 0.01
 C38C-C43C \\sim C38C-C44C \\sim C38A-C43A \\sim C38A-C44A
 with sigma of 0.01
 C43A-C44A \\sim C43C-C44C
 with sigma of 0.01
 O27-C26B \\sim O27-C26
 with sigma of 0.01
 C26B-C25 \\sim C26-C25
 with sigma of 0.01
 C30-C25 \\sim C30B-C25 \\sim C25-C31 \\sim C31B-C25
 with sigma of 0.01
 C26B-C30B \\sim C26B-C31B \\sim C30-C26 \\sim C26-C31
 with sigma of 0.01
 C30-C31 \\sim C30B-C31B
 with sigma of 0.01
 C207-F1 \\sim C207-F2 \\sim C207-F3 \\sim C207-F101 \\sim C207-F102 \\sim
C207-F103
 with sigma of 0.01
 F1-F2 \\sim F2-F3 \\sim F3-F1 \\sim F101-F102 \\sim F102-F103 \\sim F103-F101
 with sigma of 0.01
 C203-F1 \\sim C203-F2 \\sim C203-F3 \\sim C203-F101 \\sim C203-F102 \\sim
C203-F103
 with sigma of 0.01
 C216-F10 \\sim C216-F11 \\sim C216-F12 \\sim C216-F110 \\sim C216-F111 \\sim
C216-F112
 with sigma of 0.01
 F10-F11 \\sim F11-F12 \\sim F12-F10 \\sim F110-F111 \\sim F111-F112 \\sim
F112-F110
 with sigma of 0.01
 C213-F10 \\sim C213-F11 \\sim C213-F12 \\sim C213-F110 \\sim C213-F111 \\sim
C213-F112
 with sigma of 0.01
 C232-F122 \\sim C232-F123 \\sim C232-F124 \\sim C232-F22 \\sim C232-F23 \\sim
C232-F24
 with sigma of 0.01
 F122-F123 \\sim F123-F124 \\sim F124-F122 \\sim F22-F23 \\sim F23-F24 \\sim
F24-F22
 with sigma of 0.01
 C229-F122 \\sim C229-F123 \\sim C229-F124 \\sim C229-F22 \\sim C229-F23 \\sim
C229-F24
 with sigma of 0.01
 C308-F304 \\sim C308-F305 \\sim C308-F306 \\sim C308-F404 \\sim C308-F405
\\sim C308-F406
 with sigma of 0.01
 F304-F305 \\sim F305-F306 \\sim F306-F304 \\sim F404-F405 \\sim F405-F406
\\sim F406-F404
 with sigma of 0.01
 C305-F304 \\sim C305-F305 \\sim C305-F306 \\sim C305-F404 \\sim C305-F405
\\sim C305-F406
 with sigma of 0.01
 C323-F313 \\sim C323-F314 \\sim C323-F315 \\sim C323-F413 \\sim C323-F414
\\sim C323-F415
 with sigma of 0.01
 F313-F314 \\sim F314-F315 \\sim F315-F313 \\sim F413-F414 \\sim F414-F415
\\sim F415-F413
 with sigma of 0.01
 C319-F313 \\sim C319-F314 \\sim C319-F315 \\sim C319-F413 \\sim C319-F414
\\sim C319-F415
 with sigma of 0.01
 C332-F322 \\sim C332-F323 \\sim C332-F324 \\sim C332-F422 \\sim C332-F423
\\sim C332-F424
 with sigma of 0.01
 F322-F323 \\sim F323-F324 \\sim F324-F322 \\sim F422-F423 \\sim F423-F424
\\sim F424-F422
 with sigma of 0.01
 C329-F322 \\sim C329-F323 \\sim C329-F324 \\sim C329-F422 \\sim C329-F423
\\sim C329-F424
 with sigma of 0.01
 C315-F307 \\sim C315-F308 \\sim C315-F309 \\sim C315-F407 \\sim C315-F408
\\sim C315-F409
 with sigma of 0.01
 F307-F308 \\sim F308-F309 \\sim F309-F307 \\sim F407-F408 \\sim F408-F409
\\sim F409-F407
 with sigma of 0.01
 C311-F307 \\sim C311-F308 \\sim C311-F309 \\sim C311-F407 \\sim C311-F408
\\sim C311-F409
 with sigma of 0.01
 C215-F7 \\sim C215-F8 \\sim C215-F9 \\sim C215-F107 \\sim C215-F108 \\sim
C215-F109
 with sigma of 0.01
 F7-F8 \\sim F8-F9 \\sim F9-F7 \\sim F107-F108 \\sim F108-F109 \\sim F109-F107
 with sigma of 0.01
 C211-F7 \\sim C211-F8 \\sim C211-F9 \\sim C211-F107 \\sim C211-F108 \\sim
C211-F109
 with sigma of 0.01
3. Uiso/Uaniso restraints and constraints
C38A \\sim C38C \\sim C43A \\sim C43C \\sim C44C \\sim C44A: within 1.7A with
sigma of 0.01 and sigma for terminal atoms of 0.02
C26B \\sim C26 \\sim C30 \\sim C30B \\sim C31 \\sim C31B: within 1.7A with
sigma of 0.01 and sigma for terminal atoms of 0.02
F1 \\sim F2 \\sim F3 \\sim F4 \\sim F5 \\sim F6 \\sim F7 \\sim F8 \\sim F9
\\sim F10 \\sim F11 \\sim F12 \\sim F13 \\sim F14 \\sim F15 \\sim F16 \\sim F17
\\sim F18 \\sim F19 \\sim F20 \\sim F21 \\sim F22 \\sim F23 \\sim F24 \\sim
F101 \\sim F102 \\sim F103 \\sim F107 \\sim F108 \\sim F109 \\sim F110 \\sim
F111 \\sim F112 \\sim F122 \\sim F123 \\sim F124 \\sim F301 \\sim F302 \\sim
F303 \\sim F304 \\sim F305 \\sim F306 \\sim F307 \\sim F308 \\sim F309 \\sim
F310 \\sim F311 \\sim F312 \\sim F313 \\sim F314 \\sim F315 \\sim F316 \\sim
F317 \\sim F318 \\sim F319 \\sim F320 \\sim F321 \\sim F322 \\sim F323 \\sim
F324 \\sim F404 \\sim F405 \\sim F406 \\sim F407 \\sim F408 \\sim F409 \\sim
F413 \\sim F414 \\sim F415 \\sim F422 \\sim F423 \\sim F424: within 1.7A with
sigma of 0.007 and sigma for terminal atoms of 0.02
Uanis(Cl1B) \\sim Ueq, Uanis(Cl1A) \\sim Ueq, Uanis(C80B) \\sim Ueq,
Uanis(C80A) \\sim Ueq, Uanis(Cl2B) \\sim Ueq, Uanis(Cl2A) \\sim Ueq: with sigma
of 0.01 and sigma for terminal atoms of 0.02
Uanis(C38A) \\sim Ueq, Uanis(C38C) \\sim Ueq, Uanis(C43A) \\sim Ueq,
Uanis(C43C) \\sim Ueq, Uanis(C44C) \\sim Ueq, Uanis(C44A) \\sim Ueq: with sigma
of 0.005 and sigma for terminal atoms of 0.02
Uanis(C26B) \\sim Ueq, Uanis(C26) \\sim Ueq, Uanis(C30) \\sim Ueq, Uanis(C30B)
\\sim Ueq, Uanis(C31) \\sim Ueq, Uanis(C31B) \\sim Ueq: with sigma of 0.005 and
sigma for terminal atoms of 0.02
Uanis(F1) \\sim Ueq, Uanis(F2) \\sim Ueq, Uanis(F3) \\sim Ueq, Uanis(F4) \\sim
Ueq, Uanis(F5) \\sim Ueq, Uanis(F6) \\sim Ueq, Uanis(F7) \\sim Ueq, Uanis(F8)
\\sim Ueq, Uanis(F9) \\sim Ueq, Uanis(F10) \\sim Ueq, Uanis(F11) \\sim Ueq,
Uanis(F12) \\sim Ueq, Uanis(F13) \\sim Ueq, Uanis(F14) \\sim Ueq, Uanis(F15)
\\sim Ueq, Uanis(F16) \\sim Ueq, Uanis(F17) \\sim Ueq, Uanis(F18) \\sim Ueq,
Uanis(F19) \\sim Ueq, Uanis(F20) \\sim Ueq, Uanis(F21) \\sim Ueq, Uanis(F22)
\\sim Ueq, Uanis(F23) \\sim Ueq, Uanis(F24) \\sim Ueq, Uanis(F101) \\sim Ueq,
Uanis(F102) \\sim Ueq, Uanis(F103) \\sim Ueq, Uanis(F107) \\sim Ueq,
Uanis(F108) \\sim Ueq, Uanis(F109) \\sim Ueq, Uanis(F110) \\sim Ueq,
Uanis(F111) \\sim Ueq, Uanis(F112) \\sim Ueq, Uanis(F122) \\sim Ueq,
Uanis(F123) \\sim Ueq, Uanis(F124) \\sim Ueq, Uanis(F301) \\sim Ueq,
Uanis(F302) \\sim Ueq, Uanis(F303) \\sim Ueq, Uanis(F304) \\sim Ueq,
Uanis(F305) \\sim Ueq, Uanis(F306) \\sim Ueq, Uanis(F307) \\sim Ueq,
Uanis(F308) \\sim Ueq, Uanis(F309) \\sim Ueq, Uanis(F310) \\sim Ueq,
Uanis(F311) \\sim Ueq, Uanis(F312) \\sim Ueq, Uanis(F313) \\sim Ueq,
Uanis(F314) \\sim Ueq, Uanis(F315) \\sim Ueq, Uanis(F316) \\sim Ueq,
Uanis(F317) \\sim Ueq, Uanis(F318) \\sim Ueq, Uanis(F319) \\sim Ueq,
Uanis(F320) \\sim Ueq, Uanis(F321) \\sim Ueq, Uanis(F322) \\sim Ueq,
Uanis(F323) \\sim Ueq, Uanis(F324) \\sim Ueq, Uanis(F404) \\sim Ueq,
Uanis(F405) \\sim Ueq, Uanis(F406) \\sim Ueq, Uanis(F407) \\sim Ueq,
Uanis(F408) \\sim Ueq, Uanis(F409) \\sim Ueq, Uanis(F413) \\sim Ueq,
Uanis(F414) \\sim Ueq, Uanis(F415) \\sim Ueq, Uanis(F422) \\sim Ueq,
Uanis(F423) \\sim Ueq, Uanis(F424) \\sim Ueq: with sigma of 0.007 and sigma for
terminal atoms of 0.02
Uanis(Cl1B) = Uanis(Cl1A)
Uanis(Cl2B) = Uanis(Cl2A)
Uanis(C80B) = Uanis(C80A)
Uanis(C30B) = Uanis(C30)
4. Others
 Sof(Cl1B)=Sof(Cl2B)=Sof(C80B)=Sof(H80C)=Sof(H80D)=1-FVAR(1)
 Sof(Cl1A)=Sof(Cl2A)=Sof(C80A)=Sof(H80A)=Sof(H80B)=FVAR(1)
 Sof(C38C)=Sof(H38C)=Sof(H38D)=Sof(C43C)=Sof(H43D)=Sof(H43E)=Sof(H43F)=
 Sof(C44C)=Sof(H44D)=Sof(H44E)=Sof(H44F)=1-FVAR(2)
 Sof(C38A)=Sof(H38A)=Sof(H38B)=Sof(C43A)=Sof(H43A)=Sof(H43B)=Sof(H43C)=
 Sof(C44A)=Sof(H44A)=Sof(H44B)=Sof(H44C)=FVAR(2)
 Sof(C26B)=Sof(H26C)=Sof(H26D)=Sof(C30B)=Sof(H30D)=Sof(H30E)=Sof(H30F)=
 Sof(C31B)=Sof(H31G)=Sof(H31H)=Sof(H31I)=1-FVAR(3)
 Sof(C26)=Sof(H26E)=Sof(H26F)=Sof(C30)=Sof(H30G)=Sof(H30H)=Sof(H30I)=Sof(C31)=
 Sof(H31D)=Sof(H31E)=Sof(H31F)=FVAR(3)
 Sof(F122)=Sof(F123)=Sof(F124)=1-FVAR(4)
 Sof(F22)=Sof(F23)=Sof(F24)=FVAR(4)
 Sof(F110)=Sof(F111)=Sof(F112)=1-FVAR(5)
 Sof(F10)=Sof(F11)=Sof(F12)=FVAR(5)
 Sof(F101)=Sof(F102)=Sof(F103)=1-FVAR(6)
 Sof(F1)=Sof(F2)=Sof(F3)=FVAR(6)
 Sof(F404)=Sof(F405)=Sof(F406)=1-FVAR(7)
 Sof(F304)=Sof(F305)=Sof(F306)=FVAR(7)
 Sof(F413)=Sof(F414)=Sof(F415)=1-FVAR(8)
 Sof(F313)=Sof(F314)=Sof(F315)=FVAR(8)
 Sof(F422)=Sof(F423)=Sof(F424)=1-FVAR(9)
 Sof(F322)=Sof(F323)=Sof(F324)=FVAR(9)
 Sof(F107)=Sof(F108)=Sof(F109)=1-FVAR(10)
 Sof(F7)=Sof(F8)=Sof(F9)=FVAR(10)
 Sof(F407)=Sof(F408)=Sof(F409)=1-FVAR(11)
 Sof(F307)=Sof(F308)=Sof(F309)=FVAR(11)
5.a Secondary CH2 refined with riding coordinates:
 C8A(H8AA,H8AB), C11A(H11A,H11B), C23A(H23A,H23B), C26A(H26A,H26B), C38A(H38A,
 H38B), C38C(H38C,H38D), C41A(H41A,H41B), C8(H8A,H8B), C11(H11C,H11D), C23(H23C,
 H23D), C26(H26E,H26F), C26B(H26C,H26D), C38(H38E,H38F), C41(H41C,H41D),
 C80A(H80A,H80B), C80B(H80C,H80D)
5.b Aromatic/amide H refined with riding coordinates:
 C202(H202), C204(H204), C206(H206), C210(H210), C212(H212), C214(H214),
 C218(H218), C220(H220), C222(H222), C226(H226), C228(H228), C230(H230),
 C302(H302), C304(H304), C306(H306), C310(H310), C312(H312), C314(H314),
 C318(H318), C320(H320), C322(H322), C326(H326), C328(H328), C330(H330)
5.c Idealised Me refined as rotating group:
 C13A(H13A,H13B,H13C), C14A(H14A,H14B,H14C), C15A(H15A,H15B,H15C), C16A(H16A,
 H16B,H16C), C28A(H28A,H28B,H28C), C29A(H29A,H29B,H29C), C30A(H30A,H30B,H30C),
 C31A(H31A,H31B,H31C), C43A(H43A,H43B,H43C), C43C(H43D,H43E,H43F), C44A(H44A,
 H44B,H44C), C44C(H44D,H44E,H44F), C45A(H45A,H45B,H45C), C46A(H46A,H46B,H46C),
 C13(H13D,H13E,H13F), C14(H14D,H14E,H14F), C15(H15D,H15E,H15F), C16(H16D,H16E,
 H16F), C28(H28D,H28E,H28F), C29(H29D,H29E,H29F), C30(H30G,H30H,H30I),
 C30B(H30D,H30E,H30F), C31(H31D,H31E,H31F), C31B(H31G,H31H,H31I), C43(H43G,H43H,
 H43I), C44(H44G,H44H,H44I), C45(H45D,H45E,H45F), C46(H46D,H46E,H46F)
;

loop_
_space_group_symop_operation_xyz
'x, y, z'
'-x, -y, -z'

loop_
_atom_site_label
_atom_site_type_symbol
_atom_site_fract_x
_atom_site_fract_y
_atom_site_fract_z
_atom_site_U_iso_or_equiv
_atom_site_adp_type
_atom_site_occupancy
_atom_site_site_symmetry_order
_atom_site_calc_flag
_atom_site_refinement_flags_posn
_atom_site_refinement_flags_adp
_atom_site_refinement_flags_occupancy
_atom_site_disorder_assembly
_atom_site_disorder_group
Rh1A Rh 0.24069(2) 0.98069(2) 0.36203(2) 0.01930(4) Uani 1 1 d . . . . .
O9A O 0.05342(13) 0.87000(11) 0.19030(6) 0.0342(4) Uani 1 1 d . . . . .
O12A O -0.06451(13) 0.75146(10) 0.26589(7) 0.0353(4) Uani 1 1 d . . . . .
O24A O 0.59543(13) 0.97777(12) 0.37257(7) 0.0368(4) Uani 1 1 d . . . . .
O27A O 0.60279(12) 1.15805(11) 0.43435(7) 0.0325(4) Uani 1 1 d . . . . .
O39A O 0.15282(14) 1.02701(11) 0.54347(6) 0.0352(4) Uani 1 1 d . . . . .
O42A O 0.05375(13) 1.13034(11) 0.47900(6) 0.0334(4) Uani 1 1 d . . . . .
N3A N 0.12078(14) 0.92777(12) 0.26659(7) 0.0240(4) Uani 1 1 d . . . . .
N6A N 0.04634(14) 0.85623(11) 0.31311(7) 0.0227(4) Uani 1 1 d . . . . .
N18A N 0.44043(14) 0.98035(11) 0.37425(7) 0.0227(4) Uani 1 1 d . . . . .
N21A N 0.44329(13) 1.09020(11) 0.41395(6) 0.0208(4) Uani 1 1 d . . . . .
N33A N 0.19424(13) 1.00082(11) 0.46609(7) 0.0218(4) Uani 1 1 d . . . . .
N36A N 0.13335(13) 1.06638(11) 0.42615(6) 0.0215(4) Uani 1 1 d . . . . .
C2A C 0.12049(16) 0.92308(13) 0.31473(8) 0.0214(4) Uani 1 1 d . . . . .
C4A C 0.05278(17) 0.86501(15) 0.23784(8) 0.0272(5) Uani 1 1 d . . . . .
C5A C 0.00583(17) 0.82006(14) 0.26717(9) 0.0272(5) Uani 1 1 d . . . . .
C7A C 0.16251(18) 0.98656(15) 0.23658(8) 0.0287(5) Uani 1 1 d . . . . .
C8A C 0.1432(2) 0.93087(17) 0.18749(9) 0.0351(6) Uani 1 1 d . . . . .
H8AA H 0.1369 0.9591 0.1612 0.042 Uiso 1 1 calc R . . . .
H8AB H 0.1964 0.9080 0.1816 0.042 Uiso 1 1 calc R . . . .
C10A C 0.00549(18) 0.80437(14) 0.34741(9) 0.0274(5) Uani 1 1 d . . . . .
C11A C -0.0867(2) 0.75202(16) 0.31589(9) 0.0342(6) Uani 1 1 d . . . . .
H11A H -0.1048 0.6983 0.3228 0.041 Uiso 1 1 calc R . . . .
H11B H -0.1409 0.7734 0.3225 0.041 Uiso 1 1 calc R . . . .
C13A C 0.26878(19) 1.02813(17) 0.25026(10) 0.0373(6) Uani 1 1 d . . . . .
H13A H 0.2780 1.0538 0.2841 0.056 Uiso 1 1 calc GR . . . .
H13B H 0.2925 1.0674 0.2301 0.056 Uiso 1 1 calc GR . . . .
H13C H 0.3045 0.9900 0.2454 0.056 Uiso 1 1 calc GR . . . .
C14A C 0.1027(2) 1.04273(17) 0.23728(10) 0.0393(6) Uani 1 1 d . . . . .
H14A H 0.0355 1.0129 0.2268 0.059 Uiso 1 1 calc GR . . . .
H14B H 0.1277 1.0792 0.2155 0.059 Uiso 1 1 calc GR . . . .
H14C H 0.1065 1.0721 0.2700 0.059 Uiso 1 1 calc GR . . . .
C15A C 0.0730(2) 0.75758(16) 0.35593(11) 0.0385(6) Uani 1 1 d . . . . .
H15A H 0.0819 0.7276 0.3252 0.058 Uiso 1 1 calc GR . . . .
H15B H 0.0453 0.7217 0.3777 0.058 Uiso 1 1 calc GR . . . .
H15C H 0.1354 0.7933 0.3704 0.058 Uiso 1 1 calc GR . . . .
C16A C -0.01786(19) 0.84957(15) 0.39304(9) 0.0323(6) Uani 1 1 d . . . . .
H16A H 0.0411 0.8886 0.4090 0.048 Uiso 1 1 calc GR . . . .
H16B H -0.0456 0.8135 0.4146 0.048 Uiso 1 1 calc GR . . . .
H16C H -0.0642 0.8758 0.3850 0.048 Uiso 1 1 calc GR . . . .
C17A C 0.37912(16) 1.02256(13) 0.38856(8) 0.0208(4) Uani 1 1 d . . . . .
C19A C 0.53619(17) 1.02022(16) 0.38805(9) 0.0286(5) Uani 1 1 d . . . . .
C20A C 0.53780(16) 1.08930(14) 0.41283(8) 0.0249(5) Uani 1 1 d . . . . .
C22A C 0.43103(19) 0.90032(15) 0.34942(9) 0.0308(5) Uani 1 1 d . . . . .
C23A C 0.53601(19) 0.91474(17) 0.33554(10) 0.0347(6) Uani 1 1 d . . . . .
H23A H 0.5553 0.8669 0.3346 0.042 Uiso 1 1 calc R . . . .
H23B H 0.5426 0.9300 0.3036 0.042 Uiso 1 1 calc R . . . .
C25A C 0.44279(17) 1.17112(13) 0.43214(9) 0.0248(5) Uani 1 1 d . . . . .
C26A C 0.54559(18) 1.20341(16) 0.45842(10) 0.0325(6) Uani 1 1 d . . . . .
H26A H 0.5741 1.2594 0.4568 0.039 Uiso 1 1 calc R . . . .
H26B H 0.5429 1.1981 0.4926 0.039 Uiso 1 1 calc R . . . .
C28A C 0.4070(3) 0.84360(18) 0.38460(12) 0.0499(8) Uani 1 1 d . . . . .
H28A H 0.4547 0.8626 0.4124 0.075 Uiso 1 1 calc GR . . . .
H28B H 0.4081 0.7919 0.3686 0.075 Uiso 1 1 calc GR . . . .
H28C H 0.3429 0.8399 0.3954 0.075 Uiso 1 1 calc GR . . . .
C29A C 0.3588(2) 0.87671(18) 0.30572(11) 0.0407(7) Uani 1 1 d . . . . .
H29A H 0.2958 0.8783 0.3160 0.061 Uiso 1 1 calc GR . . . .
H29B H 0.3539 0.8236 0.2896 0.061 Uiso 1 1 calc GR . . . .
H29C H 0.3802 0.9130 0.2835 0.061 Uiso 1 1 calc GR . . . .
C30A C 0.36842(19) 1.17772(15) 0.46754(9) 0.0312(5) Uani 1 1 d . . . . .
H30A H 0.3039 1.1551 0.4509 0.047 Uiso 1 1 calc GR . . . .
H30B H 0.3787 1.2329 0.4812 0.047 Uiso 1 1 calc GR . . . .
H30C H 0.3746 1.1495 0.4934 0.047 Uiso 1 1 calc GR . . . .
C31A C 0.43316(19) 1.21011(15) 0.38986(10) 0.0331(6) Uani 1 1 d . . . . .
H31A H 0.4897 1.2142 0.3714 0.050 Uiso 1 1 calc GR . . . .
H31B H 0.4285 1.2625 0.4016 0.050 Uiso 1 1 calc GR . . . .
H31C H 0.3751 1.1788 0.3692 0.050 Uiso 1 1 calc GR . . . .
C32A C 0.18737(15) 1.01620(12) 0.42011(8) 0.0190(4) Uani 1 1 d . . . . .
C34A C 0.14641(17) 1.04019(15) 0.49811(8) 0.0263(5) Uani 1 1 d . . . . .
C35A C 0.10768(17) 1.08069(15) 0.47308(8) 0.0268(5) Uani 1 1 d . . . . .
C37A C 0.23692(16) 0.95255(14) 0.49213(8) 0.0258(5) Uani 1 1 d . . . . .
C38A C 0.1860(4) 0.9598(3) 0.53962(15) 0.0334(11) Uani 0.700(12) 1 d . U P A 1
H38A H 0.1311 0.9122 0.5392 0.040 Uiso 0.700(12) 1 calc R . P A 1
H38B H 0.2316 0.9657 0.5675 0.040 Uiso 0.700(12) 1 calc R . P A 1
C38C C 0.2244(8) 0.9893(7) 0.5445(2) 0.033(2) Uani 0.300(12) 1 d . U P A 2
H38C H 0.2054 0.9479 0.5642 0.039 Uiso 0.300(12) 1 calc R . P A 2
H38D H 0.2861 1.0275 0.5592 0.039 Uiso 0.300(12) 1 calc R . P A 2
C40A C 0.09140(17) 1.10982(13) 0.39611(8) 0.0240(5) Uani 1 1 d . . . . .
C41A C 0.0693(2) 1.16806(15) 0.43706(9) 0.0320(5) Uani 1 1 d . . . . .
H41A H 0.1239 1.2169 0.4444 0.038 Uiso 1 1 calc R . . . .
H41B H 0.0111 1.1811 0.4275 0.038 Uiso 1 1 calc R . . . .
C43A C 0.3454(3) 0.9877(4) 0.5015(2) 0.0351(13) Uani 0.700(12) 1 d . U P A 1
H43A H 0.3748 0.9885 0.4708 0.053 Uiso 0.700(12) 1 calc GR . P A 1
H43B H 0.3704 0.9562 0.5202 0.053 Uiso 0.700(12) 1 calc GR . P A 1
H43C H 0.3608 1.0412 0.5197 0.053 Uiso 0.700(12) 1 calc GR . P A 1
C43C C 0.3425(5) 0.9625(9) 0.4854(5) 0.037(3) Uani 0.300(12) 1 d . U P A 2
H43D H 0.3494 0.9395 0.4524 0.056 Uiso 0.300(12) 1 calc GR . P A 2
H43E H 0.3674 0.9362 0.5079 0.056 Uiso 0.300(12) 1 calc GR . P A 2
H43F H 0.3788 1.0183 0.4918 0.056 Uiso 0.300(12) 1 calc GR . P A 2
C44A C 0.2105(5) 0.8681(2) 0.46651(19) 0.0366(13) Uani 0.700(12) 1 d . U P A 1
H44A H 0.1403 0.8456 0.4624 0.055 Uiso 0.700(12) 1 calc GR . P A 1
H44B H 0.2376 0.8383 0.4856 0.055 Uiso 0.700(12) 1 calc GR . P A 1
H44C H 0.2365 0.8659 0.4349 0.055 Uiso 0.700(12) 1 calc GR . P A 1
C44C C 0.1767(8) 0.8678(4) 0.4790(4) 0.031(3) Uani 0.300(12) 1 d . U P A 2
H44D H 0.1090 0.8635 0.4831 0.046 Uiso 0.300(12) 1 calc GR . P A 2
H44E H 0.1983 0.8375 0.5000 0.046 Uiso 0.300(12) 1 calc GR . P A 2
H44F H 0.1839 0.8476 0.4455 0.046 Uiso 0.300(12) 1 calc GR . P A 2
C45A C 0.16340(19) 1.15206(14) 0.36468(9) 0.0298(5) Uani 1 1 d . . . . .
H45A H 0.2155 1.1929 0.3850 0.045 Uiso 1 1 calc GR . . . .
H45B H 0.1313 1.1758 0.3435 0.045 Uiso 1 1 calc GR . . . .
H45C H 0.1901 1.1148 0.3452 0.045 Uiso 1 1 calc GR . . . .
C46A C 0.00032(17) 1.05473(14) 0.36737(9) 0.0273(5) Uani 1 1 d . . . . .
H46A H 0.0168 1.0151 0.3443 0.041 Uiso 1 1 calc GR . . . .
H46B H -0.0305 1.0845 0.3500 0.041 Uiso 1 1 calc GR . . . .
H46C H -0.0440 1.0291 0.3893 0.041 Uiso 1 1 calc GR . . . .
Rh1 Rh 0.31474(2) 0.55114(2) 0.11213(2) 0.01804(4) Uani 1 1 d . . . . .
O9 O 0.41465(13) 0.37761(11) -0.03318(6) 0.0320(4) Uani 1 1 d . . . . .
O12 O 0.27975(14) 0.47417(11) -0.08251(6) 0.0352(4) Uani 1 1 d . . . . .
O24 O 0.53447(14) 0.81111(10) 0.22376(7) 0.0349(4) Uani 1 1 d . . . . .
O27 O 0.42394(14) 0.69061(11) 0.29894(6) 0.0355(4) Uani 1 1 d . . . . .
O39 O -0.01562(12) 0.60829(11) 0.14796(7) 0.0328(4) Uani 1 1 d . . . . .
O42 O -0.05537(12) 0.41175(11) 0.12048(8) 0.0385(5) Uani 1 1 d . . . . .
N3 N 0.35466(14) 0.44142(11) 0.02912(7) 0.0216(4) Uani 1 1 d . . . . .
N6 N 0.26887(13) 0.49910(11) -0.00110(7) 0.0221(4) Uani 1 1 d . . . . .
N18 N 0.43304(13) 0.70135(11) 0.17568(7) 0.0213(4) Uani 1 1 d . . . . .
N21 N 0.36573(13) 0.62577(11) 0.22241(7) 0.0218(4) Uani 1 1 d . . . . .
N33 N 0.13153(13) 0.59087(11) 0.13449(7) 0.0221(4) Uani 1 1 d . . . . .
N36 N 0.10699(13) 0.46821(11) 0.11940(7) 0.0237(4) Uani 1 1 d . . . . .
C2 C 0.30080(15) 0.49033(13) 0.04303(8) 0.0200(4) Uani 1 1 d . . . . .
C4 C 0.35766(17) 0.42281(14) -0.02011(8) 0.0256(5) Uani 1 1 d . . . . .
C5 C 0.30333(18) 0.45962(14) -0.03921(8) 0.0268(5) Uani 1 1 d . . . . .
C7 C 0.40982(17) 0.39902(14) 0.05284(9) 0.0258(5) Uani 1 1 d . . . . .
C8 C 0.47271(18) 0.38536(15) 0.01126(9) 0.0298(5) Uani 1 1 d . . . . .
H8A H 0.5322 0.4301 0.0140 0.036 Uiso 1 1 calc R . . . .
H8B H 0.4907 0.3373 0.0118 0.036 Uiso 1 1 calc R . . . .
C10 C 0.21622(17) 0.54759(14) -0.02012(8) 0.0255(5) Uani 1 1 d . . . . .
C11 C 0.2010(2) 0.50679(17) -0.07347(9) 0.0371(6) Uani 1 1 d . . . . .
H11C H 0.1385 0.4648 -0.0797 0.044 Uiso 1 1 calc R . . . .
H11D H 0.2014 0.5449 -0.0947 0.044 Uiso 1 1 calc R . . . .
C13 C 0.4671(2) 0.45054(17) 0.09821(9) 0.0349(6) Uani 1 1 d . . . . .
H13D H 0.5050 0.4225 0.1126 0.052 Uiso 1 1 calc GR . . . .
H13E H 0.4230 0.4640 0.1212 0.052 Uiso 1 1 calc GR . . . .
H13F H 0.5104 0.4985 0.0902 0.052 Uiso 1 1 calc GR . . . .
C14 C 0.3431(2) 0.32060(15) 0.06036(10) 0.0319(5) Uani 1 1 d . . . . .
H14D H 0.3082 0.2912 0.0297 0.048 Uiso 1 1 calc GR . . . .
H14E H 0.2970 0.3295 0.0835 0.048 Uiso 1 1 calc GR . . . .
H14F H 0.3811 0.2908 0.0728 0.048 Uiso 1 1 calc GR . . . .
C15 C 0.27861(19) 0.63221(15) -0.01394(10) 0.0313(5) Uani 1 1 d . . . . .
H15D H 0.3364 0.6351 -0.0313 0.047 Uiso 1 1 calc GR . . . .
H15E H 0.2974 0.6533 0.0203 0.047 Uiso 1 1 calc GR . . . .
H15F H 0.2424 0.6629 -0.0268 0.047 Uiso 1 1 calc GR . . . .
C16 C 0.12115(18) 0.53982(18) 0.00171(10) 0.0371(6) Uani 1 1 d . . . . .
H16D H 0.0836 0.5650 -0.0155 0.056 Uiso 1 1 calc GR . . . .
H16E H 0.1329 0.5650 0.0357 0.056 Uiso 1 1 calc GR . . . .
H16F H 0.0853 0.4844 -0.0009 0.056 Uiso 1 1 calc GR . . . .
C17 C 0.37102(15) 0.62746(13) 0.17452(8) 0.0193(4) Uani 1 1 d . . . . .
C19 C 0.46608(18) 0.74151(14) 0.22208(8) 0.0264(5) Uani 1 1 d . . . . .
C20 C 0.42352(18) 0.69376(14) 0.25138(8) 0.0263(5) Uani 1 1 d . . . . .
C22 C 0.50344(17) 0.73931(14) 0.14308(9) 0.0253(5) Uani 1 1 d . . . . .
C23 C 0.5360(2) 0.82188(15) 0.17369(10) 0.0341(6) Uani 1 1 d . . . . .
H23C H 0.6016 0.8510 0.1668 0.041 Uiso 1 1 calc R . . . .
H23D H 0.4916 0.8513 0.1669 0.041 Uiso 1 1 calc R . . . .
C25 C 0.32581(17) 0.56645(16) 0.25232(9) 0.0298(5) Uani 1 1 d . . . . .
C26 C 0.3427(3) 0.6259(3) 0.30229(15) 0.0311(11) Uani 0.568(7) 1 d . U P B 1
H26E H 0.2854 0.6433 0.3083 0.037 Uiso 0.568(7) 1 calc R . P B 1
H26F H 0.3549 0.6004 0.3290 0.037 Uiso 0.568(7) 1 calc R . P B 1
C26B C 0.3835(6) 0.6068(4) 0.3011(2) 0.047(2) Uani 0.432(7) 1 d . U P B 2
H26C H 0.3410 0.5999 0.3277 0.056 Uiso 0.432(7) 1 calc R . P B 2
H26D H 0.4358 0.5841 0.3065 0.056 Uiso 0.432(7) 1 calc R . P B 2
C28 C 0.58455(18) 0.70253(16) 0.14136(10) 0.0315(5) Uani 1 1 d . . . . .
H28D H 0.6140 0.7095 0.1740 0.047 Uiso 1 1 calc GR . . . .
H28E H 0.6331 0.7278 0.1211 0.047 Uiso 1 1 calc GR . . . .
H28F H 0.5586 0.6466 0.1279 0.047 Uiso 1 1 calc GR . . . .
C29 C 0.46213(19) 0.73733(16) 0.09317(9) 0.0325(6) Uani 1 1 d . . . . .
H29D H 0.4300 0.6830 0.0777 0.049 Uiso 1 1 calc GR . . . .
H29E H 0.5141 0.7610 0.0741 0.049 Uiso 1 1 calc GR . . . .
H29F H 0.4155 0.7667 0.0954 0.049 Uiso 1 1 calc GR . . . .
C30 C 0.3863(4) 0.5139(4) 0.2510(2) 0.0409(12) Uani 0.568(7) 1 d . U P B 1
H30G H 0.3783 0.4817 0.2189 0.061 Uiso 0.568(7) 1 calc GR . P B 1
H30H H 0.3667 0.4800 0.2748 0.061 Uiso 0.568(7) 1 calc GR . P B 1
H30I H 0.4539 0.5452 0.2586 0.061 Uiso 0.568(7) 1 calc GR . P B 1
C30B C 0.3558(7) 0.4921(4) 0.2327(3) 0.0409(12) Uani 0.432(7) 1 d . U P B 2
H30D H 0.3285 0.4712 0.1995 0.061 Uiso 0.432(7) 1 calc GR . P B 2
H30E H 0.3315 0.4525 0.2526 0.061 Uiso 0.432(7) 1 calc GR . P B 2
H30F H 0.4260 0.5062 0.2338 0.061 Uiso 0.432(7) 1 calc GR . P B 2
C31 C 0.2190(3) 0.5264(5) 0.2412(3) 0.0295(16) Uani 0.568(7) 1 d . U P B 1
H31D H 0.1852 0.5659 0.2441 0.044 Uiso 0.568(7) 1 calc GR . P B 1
H31E H 0.1957 0.4914 0.2640 0.044 Uiso 0.568(7) 1 calc GR . P B 1
H31F H 0.2068 0.4961 0.2084 0.044 Uiso 0.568(7) 1 calc GR . P B 1
C31B C 0.2189(4) 0.5455(7) 0.2530(5) 0.035(2) Uani 0.432(7) 1 d . U P B 2
H31G H 0.2015 0.5909 0.2690 0.052 Uiso 0.432(7) 1 calc GR . P B 2
H31H H 0.1958 0.5023 0.2704 0.052 Uiso 0.432(7) 1 calc GR . P B 2
H31I H 0.1892 0.5296 0.2199 0.052 Uiso 0.432(7) 1 calc GR . P B 2
C32 C 0.18059(16) 0.53748(13) 0.12313(8) 0.0206(4) Uani 1 1 d . . . . .
C34 C 0.03368(17) 0.55613(15) 0.13651(9) 0.0275(5) Uani 1 1 d . . . . .
C35 C 0.01852(17) 0.47959(15) 0.12612(9) 0.0288(5) Uani 1 1 d . . . . .
C37 C 0.15115(17) 0.67767(13) 0.14681(9) 0.0243(5) Uani 1 1 d . . . . .
C38 C 0.04832(18) 0.68023(16) 0.13644(10) 0.0322(6) Uani 1 1 d . . . . .
H38E H 0.0380 0.7265 0.1567 0.039 Uiso 1 1 calc R . . . .
H38F H 0.0366 0.6827 0.1022 0.039 Uiso 1 1 calc R . . . .
C40 C 0.09425(17) 0.38269(13) 0.10982(9) 0.0274(5) Uani 1 1 d . . . . .
C41 C -0.0086(2) 0.35361(17) 0.12645(12) 0.0418(7) Uani 1 1 d . . . . .
H41C H -0.0447 0.3023 0.1067 0.050 Uiso 1 1 calc R . . . .
H41D H -0.0054 0.3478 0.1606 0.050 Uiso 1 1 calc R . . . .
C43 C 0.18338(19) 0.70752(15) 0.19990(9) 0.0314(5) Uani 1 1 d . . . . .
H43G H 0.2459 0.7002 0.2067 0.047 Uiso 1 1 calc GR . . . .
H43H H 0.1359 0.6784 0.2192 0.047 Uiso 1 1 calc GR . . . .
H43I H 0.1891 0.7632 0.2080 0.047 Uiso 1 1 calc GR . . . .
C44 C 0.2203(2) 0.72088(16) 0.11493(10) 0.0345(6) Uani 1 1 d . . . . .
H44G H 0.2284 0.7769 0.1234 0.052 Uiso 1 1 calc GR . . . .
H44H H 0.1949 0.7019 0.0813 0.052 Uiso 1 1 calc GR . . . .
H44I H 0.2827 0.7120 0.1193 0.052 Uiso 1 1 calc GR . . . .
C45 C 0.1653(2) 0.36191(15) 0.14112(10) 0.0321(5) Uani 1 1 d . . . . .
H45D H 0.1546 0.3760 0.1750 0.048 Uiso 1 1 calc GR . . . .
H45E H 0.2310 0.3907 0.1355 0.048 Uiso 1 1 calc GR . . . .
H45F H 0.1560 0.3056 0.1331 0.048 Uiso 1 1 calc GR . . . .
C46 C 0.09634(19) 0.35280(15) 0.05674(10) 0.0334(6) Uani 1 1 d . . . . .
H46D H 0.0824 0.2959 0.0510 0.050 Uiso 1 1 calc GR . . . .
H46E H 0.1602 0.3769 0.0465 0.050 Uiso 1 1 calc GR . . . .
H46F H 0.0478 0.3663 0.0384 0.050 Uiso 1 1 calc GR . . . .
F1 F 1.1260(6) 1.0449(9) 0.0831(7) 0.066(3) Uani 0.43(3) 1 d . U P C 1
F2 F 1.1699(5) 1.1645(5) 0.0798(6) 0.059(3) Uani 0.43(3) 1 d . U P C 1
F3 F 1.1503(7) 1.0804(11) 0.0164(3) 0.061(3) Uani 0.43(3) 1 d . U P C 1
F4 F 0.91908(12) 1.24542(9) -0.02235(6) 0.0424(4) Uani 1 1 d . U . . .
F5 F 0.86460(12) 1.13614(10) -0.07035(5) 0.0409(4) Uani 1 1 d . U . . .
F6 F 0.77161(11) 1.17668(10) -0.02242(6) 0.0403(4) Uani 1 1 d . U . . .
F7 F 1.0434(4) 1.2509(12) 0.2456(3) 0.105(4) Uani 0.50(3) 1 d . U P D 1
F8 F 0.9663(10) 1.3158(5) 0.2884(4) 0.071(3) Uani 0.50(3) 1 d . U P D 1
F9 F 0.9455(9) 1.1977(5) 0.2924(4) 0.067(3) Uani 0.50(3) 1 d . U P D 1
F10 F 0.7440(5) 1.37114(18) 0.1815(2) 0.0665(17) Uani 0.709(18) 1 d . U P E 1
F11 F 0.6137(4) 1.2770(5) 0.1777(3) 0.0733(17) Uani 0.709(18) 1 d . U P E 1
F12 F 0.6898(5) 1.2936(4) 0.11598(11) 0.0542(13) Uani 0.709(18) 1 d . U P E 1
F13 F 0.79379(14) 0.75244(11) 0.06258(7) 0.0582(5) Uani 1 1 d . U . . .
F14 F 0.94061(12) 0.80130(10) 0.08849(6) 0.0420(4) Uani 1 1 d . U . . .
F15 F 0.84801(15) 0.71638(10) 0.12280(7) 0.0539(5) Uani 1 1 d . U . . .
F16 F 0.73685(14) 0.82508(10) 0.27174(6) 0.0495(5) Uani 1 1 d . U . . .
F17 F 0.86625(12) 0.91943(11) 0.29057(6) 0.0452(4) Uani 1 1 d . U . . .
F18 F 0.73181(14) 0.94270(12) 0.28406(6) 0.0501(5) Uani 1 1 d . U . . .
F19 F 0.5001(2) 0.79370(10) -0.01924(7) 0.0732(7) Uani 1 1 d . U . . .
F20 F 0.44714(16) 0.87731(12) -0.04391(7) 0.0644(6) Uani 1 1 d . U . . .
F21 F 0.59291(16) 0.88601(16) -0.04820(7) 0.0842(8) Uani 1 1 d . U . . .
F22 F 0.4110(5) 1.0532(3) 0.1435(2) 0.0544(16) Uani 0.585(12) 1 d . U P F 1
F23 F 0.4233(5) 0.9632(4) 0.17711(16) 0.0600(16) Uani 0.585(12) 1 d . U P F 1
F24 F 0.3249(3) 0.9363(6) 0.1161(3) 0.119(3) Uani 0.585(12) 1 d . U P F 1
F101 F 1.1610(6) 1.1060(10) 0.0192(3) 0.068(2) Uani 0.57(3) 1 d . U P C 2
F102 F 1.1216(5) 1.0307(4) 0.0690(5) 0.060(2) Uani 0.57(3) 1 d . U P C 2
F103 F 1.1625(5) 1.1525(6) 0.0926(4) 0.064(2) Uani 0.57(3) 1 d . U P C 2
F107 F 0.9439(7) 1.3005(7) 0.2969(3) 0.069(3) Uani 0.50(3) 1 d . U P D 2
F108 F 0.9738(11) 1.1925(4) 0.2813(5) 0.079(3) Uani 0.50(3) 1 d . U P D 2
F109 F 1.0416(4) 1.2851(10) 0.2454(3) 0.087(3) Uani 0.50(3) 1 d . U P D 2
F110 F 0.6051(4) 1.2543(6) 0.1558(8) 0.071(4) Uani 0.291(18) 1 d . U P E 2
F111 F 0.7195(12) 1.3184(11) 0.1215(4) 0.061(4) Uani 0.291(18) 1 d . U P E 2
F112 F 0.7042(14) 1.3557(8) 0.1955(4) 0.074(4) Uani 0.291(18) 1 d . U P E 2
F122 F 0.3784(7) 0.9289(6) 0.1580(5) 0.090(3) Uani 0.415(12) 1 d . U P F 2
F123 F 0.3308(4) 0.9734(6) 0.1014(3) 0.071(3) Uani 0.415(12) 1 d . U P F 2
F124 F 0.4263(6) 1.0506(4) 0.1564(3) 0.063(3) Uani 0.415(12) 1 d . U P F 2
C201 C 0.84917(16) 1.06270(13) 0.07888(8) 0.0212(4) Uani 1 1 d . . . . .
C202 C 0.94467(16) 1.06218(13) 0.08210(8) 0.0214(4) Uani 1 1 d . . . . .
H202 H 0.9650 1.0387 0.1062 0.026 Uiso 1 1 calc R . . . .
C203 C 1.01082(16) 1.09488(13) 0.05121(8) 0.0225(4) Uani 1 1 d . . . . .
C204 C 0.98428(17) 1.12996(13) 0.01546(8) 0.0236(5) Uani 1 1 d . . . . .
H204 H 1.0292 1.1517 -0.0060 0.028 Uiso 1 1 calc R . . . .
C205 C 0.89023(16) 1.13229(13) 0.01191(8) 0.0214(4) Uani 1 1 d . . . . .
C206 C 0.82426(16) 1.09909(13) 0.04290(8) 0.0214(4) Uani 1 1 d . . . . .
H206 H 0.7603 1.1012 0.0395 0.026 Uiso 1 1 calc R . . . .
C207 C 1.11317(18) 1.09583(14) 0.05770(8) 0.0301(5) Uani 1 1 d . . . . .
C208 C 0.86098(17) 1.17193(14) -0.02537(9) 0.0268(5) Uani 1 1 d . . . . .
C209 C 0.78820(16) 1.11833(13) 0.15611(8) 0.0215(4) Uani 1 1 d . . . . .
C210 C 0.86067(17) 1.14741(14) 0.19400(8) 0.0260(5) Uani 1 1 d . . . . .
H210 H 0.8988 1.1157 0.2005 0.031 Uiso 1 1 calc R . . . .
C211 C 0.87854(19) 1.22076(14) 0.22220(8) 0.0303(5) Uani 1 1 d . . . . .
C212 C 0.8271(2) 1.27048(14) 0.21343(9) 0.0309(5) Uani 1 1 d . . . . .
H212 H 0.8392 1.3206 0.2330 0.037 Uiso 1 1 calc R . . . .
C213 C 0.75741(18) 1.24450(14) 0.17514(8) 0.0269(5) Uani 1 1 d . . . . .
C214 C 0.73811(17) 1.16976(13) 0.14735(8) 0.0236(5) Uani 1 1 d . . . . .
H214 H 0.6892 1.1534 0.1216 0.028 Uiso 1 1 calc R . . . .
C215 C 0.9586(2) 1.24799(16) 0.26153(10) 0.0472(8) Uani 1 1 d . . . . .
C216 C 0.7001(2) 1.29528(14) 0.16275(9) 0.0346(6) Uani 1 1 d . . . . .
C217 C 0.79547(15) 0.96754(13) 0.14439(8) 0.0198(4) Uani 1 1 d . . . . .
C218 C 0.81812(16) 0.90508(13) 0.11666(8) 0.0218(4) Uani 1 1 d . . . . .
H218 H 0.8266 0.9056 0.0835 0.026 Uiso 1 1 calc R . . . .
C219 C 0.82872(16) 0.84234(13) 0.13567(8) 0.0223(4) Uani 1 1 d . . . . .
C220 C 0.81761(16) 0.83926(14) 0.18387(8) 0.0231(4) Uani 1 1 d . . . . .
H220 H 0.8257 0.7968 0.1971 0.028 Uiso 1 1 calc R . . . .
C221 C 0.79439(16) 0.89994(14) 0.21218(8) 0.0227(4) Uani 1 1 d . . . . .
C222 C 0.78348(16) 0.96257(13) 0.19294(8) 0.0215(4) Uani 1 1 d . . . . .
H222 H 0.7674 1.0032 0.2133 0.026 Uiso 1 1 calc R . . . .
C223 C 0.85228(18) 0.77822(14) 0.10287(9) 0.0281(5) Uani 1 1 d . . . . .
C224 C 0.78197(18) 0.89724(15) 0.26435(9) 0.0294(5) Uani 1 1 d . . . . .
C225 C 0.66232(16) 0.99745(12) 0.09487(8) 0.0196(4) Uani 1 1 d . . . . .
C226 C 0.63925(17) 0.95292(13) 0.04820(8) 0.0226(4) Uani 1 1 d . . . . .
H226 H 0.6897 0.9461 0.0291 0.027 Uiso 1 1 calc R . . . .
C227 C 0.54436(17) 0.91849(13) 0.02918(8) 0.0246(5) Uani 1 1 d . . . . .
C228 C 0.46871(17) 0.92716(14) 0.05556(9) 0.0281(5) Uani 1 1 d . . . . .
H228 H 0.4041 0.9047 0.0421 0.034 Uiso 1 1 calc R . . . .
C229 C 0.48957(17) 0.96948(14) 0.10220(9) 0.0279(5) Uani 1 1 d . . . . .
C230 C 0.58436(16) 1.00327(13) 0.12130(8) 0.0232(4) Uani 1 1 d . . . . .
H230 H 0.5967 1.0313 0.1534 0.028 Uiso 1 1 calc R . . . .
C231 C 0.5222(2) 0.86923(15) -0.02027(9) 0.0326(6) Uani 1 1 d . . . . .
C232 C 0.41013(19) 0.98071(15) 0.13189(11) 0.0419(7) Uani 1 1 d . . . . .
B200 B 0.77339(18) 1.03544(15) 0.11901(9) 0.0205(5) Uani 1 1 d . . . . .
F301 F 0.60623(14) 0.55155(11) 0.18841(7) 0.0595(6) Uani 1 1 d . U . . .
F302 F 0.65498(19) 0.64707(13) 0.24640(7) 0.0702(7) Uani 1 1 d . U . . .
F303 F 0.74393(13) 0.63322(12) 0.18947(7) 0.0547(5) Uani 1 1 d . U . . .
F304 F 1.0180(6) 0.5841(4) 0.2761(8) 0.065(4) Uani 0.39(3) 1 d . U P G 1
F305 F 0.9801(7) 0.4741(11) 0.2300(4) 0.061(3) Uani 0.39(3) 1 d . U P G 1
F306 F 0.9880(7) 0.4806(12) 0.3047(5) 0.062(3) Uani 0.39(3) 1 d . U P G 1
F307 F 0.8437(14) 0.6769(6) 0.4183(3) 0.118(4) Uani 0.56(3) 1 d . U P H 1
F308 F 0.7572(6) 0.7087(4) 0.4735(6) 0.063(3) Uani 0.56(3) 1 d . U P H 1
F309 F 0.8695(7) 0.6625(5) 0.4903(6) 0.065(3) Uani 0.56(3) 1 d . U P H 1
F310 F 0.56297(15) 0.48047(11) 0.54911(6) 0.0555(5) Uani 1 1 d . U . . .
F311 F 0.49284(14) 0.37654(11) 0.49847(6) 0.0555(5) Uani 1 1 d . U . . .
F312 F 0.62928(17) 0.38976(14) 0.53299(8) 0.0688(6) Uani 1 1 d . U . . .
F313 F 0.8105(8) 0.2709(12) 0.45179(18) 0.074(4) Uani 0.42(3) 1 d . U P I 1
F314 F 0.9164(6) 0.3167(10) 0.4058(5) 0.073(4) Uani 0.42(3) 1 d . U P I 1
F315 F 0.8625(15) 0.1942(7) 0.4023(7) 0.112(5) Uani 0.42(3) 1 d . U P I 1
F316 F 0.64245(16) 0.05942(11) 0.26377(8) 0.0643(6) Uani 1 1 d . U . . .
F317 F 0.50984(13) 0.07366(10) 0.28631(6) 0.0485(4) Uani 1 1 d . U . . .
F318 F 0.57188(17) 0.12365(10) 0.22739(6) 0.0583(6) Uani 1 1 d . U . . .
F319 F 0.28018(12) 0.35527(11) 0.40289(6) 0.0443(4) Uani 1 1 d . U . . .
F320 F 0.28070(14) 0.45292(11) 0.37004(8) 0.0577(5) Uani 1 1 d . U . . .
F321 F 0.18109(11) 0.33922(12) 0.34244(7) 0.0509(5) Uani 1 1 d . U . . .
F322 F 0.4069(10) 0.2173(9) 0.1866(4) 0.074(4) Uani 0.40(2) 1 d . U P J 1
F323 F 0.2669(5) 0.2207(10) 0.1944(4) 0.083(4) Uani 0.40(2) 1 d . U P J 1
F324 F 0.3664(16) 0.3108(5) 0.1695(3) 0.090(4) Uani 0.40(2) 1 d . U P J 1
F404 F 0.9768(4) 0.4586(5) 0.2376(4) 0.0553(18) Uani 0.61(3) 1 d . U P G 2
F405 F 0.9967(5) 0.5050(10) 0.3116(2) 0.074(2) Uani 0.61(3) 1 d . U P G 2
F406 F 1.0139(4) 0.5803(3) 0.2613(5) 0.0519(18) Uani 0.61(3) 1 d . U P G 2
F407 F 0.7599(7) 0.7037(4) 0.4850(5) 0.043(2) Uani 0.44(3) 1 d . U P H 2
F408 F 0.8827(6) 0.6627(6) 0.4774(6) 0.069(3) Uani 0.44(3) 1 d . U P H 2
F409 F 0.8139(10) 0.6864(5) 0.4162(3) 0.067(3) Uani 0.44(3) 1 d . U P H 2
F413 F 0.9230(3) 0.2976(7) 0.3986(3) 0.071(2) Uani 0.58(3) 1 d . U P I 2
F414 F 0.8384(7) 0.1878(3) 0.4133(3) 0.068(2) Uani 0.58(3) 1 d . U P I 2
F415 F 0.8210(7) 0.2926(7) 0.45101(15) 0.066(2) Uani 0.58(3) 1 d . U P I 2
F422 F 0.2674(4) 0.2462(7) 0.1876(3) 0.089(3) Uani 0.60(2) 1 d . U P J 2
F423 F 0.4039(9) 0.3059(4) 0.16967(17) 0.087(3) Uani 0.60(2) 1 d . U P J 2
F424 F 0.3815(8) 0.2001(4) 0.1926(2) 0.068(2) Uani 0.60(2) 1 d . U P J 2
C301 C 0.69729(16) 0.45167(13) 0.29806(8) 0.0217(4) Uani 1 1 d . . . . .
C302 C 0.66450(17) 0.49775(13) 0.27096(8) 0.0236(4) Uani 1 1 d . . . . .
H302 H 0.5988 0.4958 0.2708 0.028 Uiso 1 1 calc R . . . .
C303 C 0.72518(18) 0.54643(13) 0.24418(8) 0.0249(5) Uani 1 1 d . . . . .
C304 C 0.82118(18) 0.55193(14) 0.24360(8) 0.0263(5) Uani 1 1 d . . . . .
H304 H 0.8624 0.5852 0.2253 0.032 Uiso 1 1 calc R . . . .
C305 C 0.85599(17) 0.50747(13) 0.27050(8) 0.0246(5) Uani 1 1 d . . . . .
C306 C 0.79511(17) 0.45828(13) 0.29692(8) 0.0236(4) Uani 1 1 d . . . . .
H306 H 0.8209 0.4282 0.3148 0.028 Uiso 1 1 calc R . . . .
C307 C 0.68384(19) 0.59428(15) 0.21710(9) 0.0309(5) Uani 1 1 d . . . . .
C308 C 0.95967(19) 0.51219(14) 0.27059(9) 0.0331(6) Uani 1 1 d . . . . .
C309 C 0.65086(16) 0.45463(13) 0.38794(8) 0.0219(4) Uani 1 1 d . . . . .
C310 C 0.71230(18) 0.53144(14) 0.39901(9) 0.0279(5) Uani 1 1 d . . . . .
H310 H 0.7419 0.5556 0.3737 0.034 Uiso 1 1 calc R . . . .
C311 C 0.73157(19) 0.57357(15) 0.44563(9) 0.0333(6) Uani 1 1 d . . . . .
C312 C 0.6891(2) 0.54134(16) 0.48367(9) 0.0363(6) Uani 1 1 d . . . . .
H312 H 0.7022 0.5703 0.5156 0.044 Uiso 1 1 calc R . . . .
C313 C 0.62718(19) 0.46594(15) 0.47381(9) 0.0290(5) Uani 1 1 d . . . . .
C314 C 0.61012(17) 0.42355(14) 0.42723(8) 0.0245(5) Uani 1 1 d . . . . .
H314 H 0.5690 0.3711 0.4218 0.029 Uiso 1 1 calc R . . . .
C315 C 0.7982(2) 0.65547(17) 0.45621(10) 0.0466(8) Uani 1 1 d . . . . .
C316 C 0.5793(2) 0.42917(17) 0.51348(10) 0.0389(6) Uani 1 1 d . . . . .
C317 C 0.65949(16) 0.32153(13) 0.33555(8) 0.0208(4) Uani 1 1 d . . . . .
C318 C 0.73175(17) 0.32064(14) 0.36885(9) 0.0265(5) Uani 1 1 d . . . . .
H318 H 0.7627 0.3670 0.3914 0.032 Uiso 1 1 calc R . . . .
C319 C 0.75966(18) 0.25433(15) 0.37000(9) 0.0316(5) Uani 1 1 d . . . . .
C320 C 0.71769(19) 0.18563(16) 0.33793(10) 0.0328(6) Uani 1 1 d . . . . .
H320 H 0.7372 0.1406 0.3387 0.039 Uiso 1 1 calc R . . . .
C321 C 0.64654(18) 0.18466(14) 0.30483(8) 0.0257(5) Uani 1 1 d . . . . .
C322 C 0.61802(17) 0.25076(13) 0.30352(8) 0.0225(4) Uani 1 1 d . . . . .
H322 H 0.5687 0.2478 0.2801 0.027 Uiso 1 1 calc R . . . .
C323 C 0.8359(2) 0.25844(17) 0.40747(11) 0.0478(8) Uani 1 1 d . . . . .
C324 C 0.5937(2) 0.11087(15) 0.27073(9) 0.0342(6) Uani 1 1 d . . . . .
C325 C 0.51421(16) 0.37712(12) 0.31484(8) 0.0196(4) Uani 1 1 d . . . . .
C326 C 0.44155(16) 0.38862(13) 0.34375(8) 0.0224(4) Uani 1 1 d . . . . .
H326 H 0.4591 0.4174 0.3756 0.027 Uiso 1 1 calc R . . . .
C327 C 0.34432(17) 0.35940(13) 0.32750(9) 0.0244(5) Uani 1 1 d . . . . .
C328 C 0.31488(17) 0.31698(14) 0.28149(9) 0.0263(5) Uani 1 1 d . . . . .
H328 H 0.2486 0.2950 0.2709 0.032 Uiso 1 1 calc R . . . .
C329 C 0.38563(17) 0.30775(13) 0.25142(8) 0.0251(5) Uani 1 1 d . . . . .
C330 C 0.48259(17) 0.33881(13) 0.26729(8) 0.0221(4) Uani 1 1 d . . . . .
H330 H 0.5292 0.3339 0.2452 0.027 Uiso 1 1 calc R . . . .
C331 C 0.27188(19) 0.37658(16) 0.36018(10) 0.0340(6) Uani 1 1 d . . . . .
C332 C 0.35805(18) 0.26453(15) 0.20069(9) 0.0351(6) Uani 1 1 d . . . . .
B300 B 0.62904(18) 0.40163(14) 0.33375(9) 0.0205(5) Uani 1 1 d . . . . .
Cl1A Cl 0.55419(11) 0.67336(17) 0.39639(10) 0.0929(8) Uani 0.873(6) 1 d . U P K 1
Cl2A Cl 0.70278(16) 0.81925(11) 0.39242(4) 0.0542(4) Uani 0.873(6) 1 d . U P K 1
C80A C 0.6369(3) 0.7261(3) 0.36086(16) 0.0508(11) Uani 0.873(6) 1 d . U P K 1
H80A H 0.6819 0.6965 0.3501 0.061 Uiso 0.873(6) 1 calc R . P K 1
H80B H 0.6018 0.7316 0.3319 0.061 Uiso 0.873(6) 1 calc R . P K 1
Cl1B Cl 0.5522(9) 0.6393(11) 0.3763(6) 0.0929(8) Uani 0.127(6) 1 d . U P K 2
Cl2B Cl 0.6695(10) 0.7990(8) 0.3932(4) 0.0542(4) Uani 0.127(6) 1 d . U P K 2
C80B C 0.632(3) 0.691(2) 0.3540(13) 0.0508(11) Uani 0.127(6) 1 d . U P K 2
H80C H 0.6115 0.6913 0.3205 0.061 Uiso 0.127(6) 1 calc R . P K 2
H80D H 0.6883 0.6703 0.3532 0.061 Uiso 0.127(6) 1 calc R . P K 2

loop_
_atom_site_aniso_label
_atom_site_aniso_U_11
_atom_site_aniso_U_22
_atom_site_aniso_U_33
_atom_site_aniso_U_23
_atom_site_aniso_U_13
_atom_site_aniso_U_12
Rh1A 0.01926(8) 0.02065(9) 0.01594(8) 0.00027(6) 0.00317(6) 0.00460(6)
O9A 0.0364(10) 0.0447(11) 0.0173(8) -0.0009(7) 0.0011(7) 0.0099(8)
O12A 0.0349(10) 0.0292(9) 0.0303(9) -0.0026(7) -0.0038(8) -0.0026(8)
O24A 0.0277(9) 0.0511(12) 0.0331(10) -0.0047(8) -0.0009(8) 0.0211(8)
O27A 0.0222(8) 0.0356(10) 0.0334(10) -0.0005(8) -0.0024(7) 0.0036(7)
O39A 0.0452(11) 0.0474(11) 0.0158(8) 0.0065(7) 0.0089(7) 0.0175(9)
O42A 0.0339(9) 0.0434(11) 0.0264(9) -0.0027(8) 0.0064(7) 0.0216(8)
N3A 0.0241(9) 0.0298(10) 0.0166(9) -0.0004(7) 0.0038(7) 0.0085(8)
N6A 0.0227(9) 0.0230(10) 0.0186(9) -0.0005(7) 0.0012(7) 0.0037(7)
N18A 0.0237(9) 0.0249(10) 0.0193(9) -0.0012(7) 0.0020(7) 0.0099(8)
N21A 0.0207(9) 0.0240(9) 0.0165(8) 0.0017(7) 0.0018(7) 0.0059(7)
N33A 0.0227(9) 0.0258(10) 0.0164(8) 0.0026(7) 0.0021(7) 0.0073(8)
N36A 0.0206(9) 0.0261(10) 0.0165(8) -0.0003(7) 0.0026(7) 0.0073(7)
C2A 0.0205(10) 0.0238(11) 0.0193(10) -0.0001(8) 0.0039(8) 0.0079(8)
C4A 0.0285(12) 0.0337(13) 0.0165(10) -0.0033(9) -0.0017(9) 0.0099(10)
C5A 0.0271(12) 0.0273(12) 0.0231(11) -0.0043(9) -0.0037(9) 0.0073(10)
C7A 0.0323(12) 0.0356(14) 0.0184(11) 0.0051(9) 0.0090(9) 0.0099(10)
C8A 0.0386(14) 0.0428(15) 0.0221(12) 0.0032(10) 0.0082(10) 0.0106(12)
C10A 0.0305(12) 0.0218(11) 0.0262(12) 0.0039(9) 0.0021(10) 0.0027(9)
C11A 0.0352(14) 0.0292(13) 0.0299(13) 0.0041(10) -0.0002(11) -0.0016(11)
C13A 0.0337(14) 0.0450(16) 0.0287(13) 0.0063(11) 0.0124(11) 0.0048(12)
C14A 0.0539(18) 0.0420(16) 0.0281(13) 0.0088(11) 0.0072(12) 0.0224(14)
C15A 0.0472(16) 0.0298(14) 0.0370(15) 0.0027(11) -0.0047(12) 0.0123(12)
C16A 0.0330(13) 0.0291(13) 0.0277(12) 0.0042(10) 0.0071(10) -0.0008(10)
C17A 0.0233(10) 0.0224(11) 0.0161(10) 0.0015(8) 0.0051(8) 0.0066(9)
C19A 0.0204(11) 0.0420(14) 0.0233(11) 0.0015(10) 0.0006(9) 0.0121(10)
C20A 0.0210(10) 0.0345(13) 0.0187(10) 0.0042(9) 0.0007(8) 0.0082(9)
C22A 0.0346(13) 0.0317(13) 0.0276(12) -0.0033(10) 0.0035(10) 0.0171(11)
C23A 0.0325(13) 0.0453(16) 0.0286(13) -0.0053(11) 0.0010(10) 0.0223(12)
C25A 0.0239(11) 0.0210(11) 0.0263(11) 0.0018(9) 0.0020(9) 0.0032(9)
C26A 0.0259(12) 0.0314(13) 0.0340(13) -0.0028(10) -0.0031(10) 0.0049(10)
C28A 0.072(2) 0.0342(16) 0.0530(19) 0.0105(13) 0.0248(17) 0.0280(15)
C29A 0.0324(14) 0.0431(16) 0.0404(16) -0.0145(12) -0.0030(12) 0.0149(12)
C30A 0.0325(13) 0.0258(12) 0.0298(13) -0.0035(10) 0.0084(10) 0.0050(10)
C31A 0.0306(13) 0.0305(13) 0.0393(14) 0.0130(11) 0.0055(11) 0.0073(11)
C32A 0.0186(10) 0.0188(10) 0.0180(10) 0.0022(8) 0.0017(8) 0.0040(8)
C34A 0.0258(11) 0.0327(13) 0.0176(10) 0.0003(9) 0.0056(9) 0.0066(10)
C35A 0.0250(11) 0.0335(13) 0.0204(11) -0.0026(9) 0.0047(9) 0.0106(10)
C37A 0.0277(11) 0.0344(13) 0.0164(10) 0.0075(9) 0.0026(9) 0.0096(10)
C38A 0.032(2) 0.044(2) 0.0247(18) 0.0112(16) 0.0063(16) 0.0088(19)
C38C 0.035(4) 0.035(4) 0.024(3) 0.007(3) 0.003(3) 0.004(3)
C40A 0.0269(11) 0.0229(11) 0.0224(11) -0.0001(8) -0.0004(9) 0.0104(9)
C41A 0.0381(14) 0.0315(13) 0.0275(12) -0.0028(10) 0.0006(10) 0.0171(11)
C43A 0.0229(19) 0.052(4) 0.034(3) 0.021(2) 0.0017(17) 0.0089(19)
C43C 0.043(6) 0.045(7) 0.028(6) 0.011(5) -0.005(4) 0.016(5)
C44A 0.049(3) 0.032(2) 0.030(3) 0.0088(18) 0.001(2) 0.013(2)
C44C 0.042(6) 0.029(5) 0.023(5) 0.009(4) 0.003(4) 0.012(4)
C45A 0.0326(13) 0.0249(12) 0.0327(13) 0.0072(10) 0.0033(10) 0.0088(10)
C46A 0.0253(11) 0.0291(12) 0.0261(12) -0.0002(9) -0.0026(9) 0.0096(10)
Rh1 0.01839(8) 0.02013(9) 0.01503(8) 0.00206(6) 0.00128(6) 0.00570(6)
O9 0.0397(10) 0.0365(10) 0.0231(8) -0.0004(7) 0.0066(7) 0.0196(8)
O12 0.0437(11) 0.0467(11) 0.0176(8) 0.0024(7) -0.0004(7) 0.0196(9)
O24 0.0403(10) 0.0225(9) 0.0322(10) -0.0004(7) -0.0047(8) -0.0014(8)
O27 0.0480(11) 0.0402(11) 0.0157(8) 0.0001(7) 0.0000(7) 0.0124(9)
O39 0.0233(8) 0.0364(10) 0.0397(10) 0.0008(8) 0.0028(7) 0.0140(7)
O42 0.0211(8) 0.0316(10) 0.0562(13) 0.0025(9) 0.0039(8) 0.0010(7)
N3 0.0247(9) 0.0242(10) 0.0166(8) 0.0014(7) 0.0024(7) 0.0098(8)
N6 0.0219(9) 0.0252(10) 0.0181(9) 0.0006(7) 0.0005(7) 0.0073(8)
N18 0.0226(9) 0.0225(9) 0.0176(9) 0.0024(7) 0.0004(7) 0.0061(7)
N21 0.0222(9) 0.0250(10) 0.0163(8) 0.0025(7) 0.0005(7) 0.0053(7)
N33 0.0210(9) 0.0230(10) 0.0224(9) 0.0022(7) 0.0009(7) 0.0082(7)
N36 0.0203(9) 0.0233(10) 0.0266(10) 0.0019(8) 0.0026(8) 0.0066(7)
C2 0.0188(10) 0.0212(11) 0.0191(10) 0.0031(8) 0.0013(8) 0.0052(8)
C4 0.0289(12) 0.0256(12) 0.0201(11) -0.0018(9) 0.0033(9) 0.0081(9)
C5 0.0300(12) 0.0313(13) 0.0167(10) -0.0012(9) 0.0016(9) 0.0089(10)
C7 0.0277(12) 0.0286(12) 0.0234(11) 0.0028(9) 0.0037(9) 0.0128(10)
C8 0.0305(12) 0.0307(13) 0.0303(13) 0.0018(10) 0.0054(10) 0.0144(10)
C10 0.0239(11) 0.0330(13) 0.0210(11) 0.0067(9) -0.0007(9) 0.0103(10)
C11 0.0383(15) 0.0468(16) 0.0249(13) 0.0022(11) -0.0067(11) 0.0144(12)
C13 0.0336(13) 0.0448(16) 0.0267(13) -0.0021(11) -0.0040(10) 0.0178(12)
C14 0.0387(14) 0.0307(13) 0.0315(13) 0.0107(10) 0.0108(11) 0.0152(11)
C15 0.0317(13) 0.0324(13) 0.0325(13) 0.0094(10) -0.0002(10) 0.0121(11)
C16 0.0240(12) 0.0562(18) 0.0376(15) 0.0200(13) 0.0047(11) 0.0157(12)
C17 0.0203(10) 0.0217(11) 0.0168(10) 0.0037(8) 0.0012(8) 0.0078(8)
C19 0.0299(12) 0.0259(12) 0.0211(11) -0.0016(9) -0.0036(9) 0.0087(10)
C20 0.0323(12) 0.0279(12) 0.0174(10) -0.0038(9) -0.0035(9) 0.0123(10)
C22 0.0227(11) 0.0259(12) 0.0258(11) 0.0079(9) 0.0023(9) 0.0032(9)
C23 0.0365(14) 0.0260(13) 0.0350(14) 0.0078(10) -0.0022(11) 0.0017(11)
C25 0.0312(12) 0.0394(14) 0.0211(11) 0.0111(10) 0.0030(9) 0.0110(11)
C26 0.028(2) 0.045(2) 0.0205(19) 0.0080(17) 0.0002(17) 0.0109(18)
C26B 0.051(4) 0.052(3) 0.032(3) 0.014(3) -0.008(3) 0.004(3)
C28 0.0244(12) 0.0400(15) 0.0313(13) 0.0114(11) 0.0029(10) 0.0089(10)
C29 0.0289(12) 0.0416(15) 0.0279(13) 0.0140(11) 0.0033(10) 0.0082(11)
C30 0.045(3) 0.055(3) 0.038(3) 0.027(2) 0.006(2) 0.027(3)
C30B 0.045(3) 0.055(3) 0.038(3) 0.027(2) 0.006(2) 0.027(3)
C31 0.032(3) 0.029(4) 0.025(4) 0.006(3) 0.012(2) 0.004(2)
C31B 0.032(4) 0.045(6) 0.028(6) 0.004(4) 0.013(3) 0.014(3)
C32 0.0201(10) 0.0246(11) 0.0166(10) 0.0015(8) -0.0006(8) 0.0076(8)
C34 0.0207(11) 0.0335(13) 0.0293(12) 0.0027(10) 0.0043(9) 0.0115(10)
C35 0.0182(10) 0.0339(13) 0.0328(13) 0.0031(10) 0.0032(9) 0.0072(9)
C37 0.0258(11) 0.0230(11) 0.0255(11) 0.0014(9) -0.0002(9) 0.0116(9)
C38 0.0277(12) 0.0356(14) 0.0359(14) 0.0021(11) -0.0023(10) 0.0165(11)
C40 0.0273(12) 0.0186(11) 0.0338(13) 0.0042(9) 0.0073(10) 0.0034(9)
C41 0.0336(14) 0.0321(15) 0.0562(19) 0.0077(13) 0.0126(13) 0.0044(11)
C43 0.0339(13) 0.0322(13) 0.0292(13) -0.0029(10) -0.0026(10) 0.0168(11)
C44 0.0364(14) 0.0319(14) 0.0414(15) 0.0155(11) 0.0069(12) 0.0144(11)
C45 0.0373(14) 0.0259(13) 0.0340(13) 0.0059(10) 0.0046(11) 0.0106(11)
C46 0.0336(13) 0.0247(13) 0.0357(14) -0.0016(10) -0.0024(11) 0.0042(10)
F1 0.032(3) 0.097(6) 0.098(6) 0.073(6) 0.021(3) 0.031(4)
F2 0.025(3) 0.038(3) 0.100(7) -0.010(4) -0.009(3) 0.003(2)
F3 0.038(3) 0.110(7) 0.036(3) -0.016(4) 0.009(2) 0.039(4)
F4 0.0458(9) 0.0321(8) 0.0432(9) 0.0188(7) -0.0097(7) -0.0026(7)
F5 0.0498(10) 0.0542(10) 0.0188(7) 0.0077(7) 0.0015(7) 0.0157(8)
F6 0.0314(8) 0.0590(11) 0.0417(9) 0.0292(8) 0.0088(7) 0.0194(7)
F7 0.035(3) 0.172(9) 0.072(5) -0.021(5) -0.013(3) 0.003(3)
F8 0.107(6) 0.033(3) 0.056(4) -0.010(3) -0.045(4) 0.010(3)
F9 0.083(5) 0.068(4) 0.047(3) 0.009(3) -0.025(3) 0.021(3)
F10 0.093(3) 0.0285(16) 0.076(3) -0.0059(16) -0.019(3) 0.0269(18)
F11 0.066(2) 0.084(3) 0.104(4) 0.050(3) 0.051(2) 0.053(2)
F12 0.094(3) 0.048(2) 0.0340(16) 0.0053(14) 0.0005(17) 0.043(2)
F13 0.0608(12) 0.0540(11) 0.0542(11) -0.0259(9) -0.0212(9) 0.0311(9)
F14 0.0381(9) 0.0470(10) 0.0434(9) 0.0078(7) 0.0228(7) 0.0155(7)
F15 0.0834(14) 0.0364(9) 0.0620(12) 0.0260(8) 0.0447(11) 0.0362(9)
F16 0.0673(12) 0.0451(10) 0.0294(8) 0.0202(7) 0.0054(8) -0.0001(9)
F17 0.0371(9) 0.0692(12) 0.0238(8) 0.0019(7) -0.0067(7) 0.0123(8)
F18 0.0678(12) 0.0755(13) 0.0308(9) 0.0241(8) 0.0252(8) 0.0481(10)
F19 0.151(2) 0.0303(10) 0.0361(10) -0.0043(7) -0.0136(12) 0.0328(12)
F20 0.0808(15) 0.0668(13) 0.0439(11) -0.0111(9) -0.0317(10) 0.0348(11)
F21 0.0672(14) 0.123(2) 0.0252(9) -0.0216(11) 0.0114(9) -0.0088(13)
F22 0.075(4) 0.063(3) 0.050(3) 0.021(2) 0.028(3) 0.051(3)
F23 0.063(3) 0.078(3) 0.061(3) 0.031(2) 0.047(2) 0.040(3)
F24 0.035(2) 0.152(6) 0.094(5) -0.071(4) 0.035(3) -0.035(3)
F101 0.034(3) 0.132(7) 0.055(4) 0.045(4) 0.023(2) 0.034(3)
F102 0.035(3) 0.041(3) 0.109(5) 0.011(3) -0.001(3) 0.0213(18)
F103 0.034(3) 0.072(4) 0.069(4) -0.033(3) -0.021(2) 0.018(2)
F107 0.080(4) 0.075(5) 0.028(3) -0.014(3) -0.006(3) 0.002(3)
F108 0.106(6) 0.044(3) 0.077(5) 0.001(3) -0.058(5) 0.020(3)
F109 0.044(3) 0.134(8) 0.056(4) 0.020(4) -0.018(3) -0.012(3)
F110 0.045(4) 0.052(5) 0.127(10) 0.021(6) 0.007(5) 0.029(4)
F111 0.082(7) 0.065(7) 0.056(6) 0.043(5) 0.030(5) 0.034(6)
F112 0.109(8) 0.067(6) 0.053(5) -0.035(4) -0.016(5) 0.065(5)
F122 0.068(5) 0.086(5) 0.150(7) 0.076(5) 0.082(5) 0.040(4)
F123 0.017(2) 0.107(6) 0.079(4) -0.017(4) 0.010(3) 0.024(3)
F124 0.033(3) 0.077(5) 0.058(5) -0.033(4) 0.007(3) 0.009(3)
C201 0.0242(11) 0.0198(10) 0.0186(10) 0.0020(8) 0.0042(8) 0.0058(8)
C202 0.0234(10) 0.0207(11) 0.0208(10) 0.0046(8) 0.0029(8) 0.0071(8)
C203 0.0212(10) 0.0223(11) 0.0224(11) 0.0009(8) 0.0040(8) 0.0059(9)
C204 0.0250(11) 0.0234(11) 0.0212(11) 0.0044(8) 0.0082(9) 0.0048(9)
C205 0.0249(11) 0.0211(11) 0.0178(10) 0.0041(8) 0.0032(8) 0.0059(9)
C206 0.0212(10) 0.0240(11) 0.0180(10) 0.0032(8) 0.0028(8) 0.0054(8)
C207 0.0271(12) 0.0328(13) 0.0319(13) 0.0062(10) 0.0067(10) 0.0108(10)
C208 0.0250(11) 0.0298(13) 0.0235(11) 0.0074(9) 0.0035(9) 0.0037(9)
C209 0.0229(10) 0.0241(11) 0.0170(10) 0.0050(8) 0.0065(8) 0.0056(9)
C210 0.0275(12) 0.0258(12) 0.0238(11) 0.0066(9) 0.0027(9) 0.0058(9)
C211 0.0350(13) 0.0292(13) 0.0203(11) 0.0030(9) -0.0003(10) 0.0014(10)
C212 0.0419(14) 0.0217(12) 0.0237(12) 0.0005(9) 0.0061(10) 0.0035(10)
C213 0.0357(13) 0.0263(12) 0.0195(11) 0.0043(9) 0.0096(9) 0.0102(10)
C214 0.0267(11) 0.0256(12) 0.0175(10) 0.0039(8) 0.0066(8) 0.0061(9)
C215 0.0537(19) 0.0397(17) 0.0367(16) -0.0002(13) -0.0144(14) 0.0025(14)
C216 0.0470(16) 0.0288(13) 0.0307(13) 0.0038(10) 0.0099(12) 0.0162(12)
C217 0.0184(10) 0.0214(11) 0.0203(10) 0.0060(8) 0.0028(8) 0.0057(8)
C218 0.0215(10) 0.0234(11) 0.0201(10) 0.0050(8) 0.0047(8) 0.0055(9)
C219 0.0192(10) 0.0230(11) 0.0251(11) 0.0060(9) 0.0045(8) 0.0057(8)
C220 0.0190(10) 0.0256(11) 0.0263(11) 0.0095(9) 0.0018(8) 0.0066(9)
C221 0.0194(10) 0.0280(12) 0.0204(10) 0.0076(9) 0.0019(8) 0.0052(9)
C222 0.0215(10) 0.0223(11) 0.0207(10) 0.0043(8) 0.0040(8) 0.0063(8)
C223 0.0284(12) 0.0273(12) 0.0322(13) 0.0085(10) 0.0095(10) 0.0120(10)
C224 0.0306(12) 0.0359(14) 0.0239(12) 0.0085(10) 0.0026(10) 0.0120(11)
C225 0.0234(10) 0.0174(10) 0.0196(10) 0.0051(8) 0.0048(8) 0.0075(8)
C226 0.0268(11) 0.0217(11) 0.0202(10) 0.0041(8) 0.0057(9) 0.0085(9)
C227 0.0307(12) 0.0210(11) 0.0223(11) 0.0047(8) 0.0012(9) 0.0077(9)
C228 0.0229(11) 0.0237(12) 0.0348(13) 0.0035(10) 0.0005(10) 0.0038(9)
C229 0.0233(11) 0.0263(12) 0.0333(13) 0.0036(10) 0.0075(10) 0.0068(9)
C230 0.0259(11) 0.0210(11) 0.0219(11) 0.0030(8) 0.0074(9) 0.0061(9)
C231 0.0394(14) 0.0321(14) 0.0236(12) 0.0014(10) -0.0024(10) 0.0094(11)
C232 0.0279(13) 0.0411(16) 0.0526(18) 0.0002(13) 0.0139(13) 0.0078(12)
B200 0.0219(11) 0.0228(12) 0.0176(11) 0.0043(9) 0.0037(9) 0.0075(9)
F301 0.0541(11) 0.0516(11) 0.0667(13) 0.0298(10) -0.0244(10) -0.0006(9)
F302 0.132(2) 0.0692(13) 0.0399(11) 0.0167(9) 0.0152(12) 0.0732(14)
F303 0.0487(10) 0.0647(12) 0.0615(12) 0.0467(10) 0.0145(9) 0.0133(9)
F304 0.034(4) 0.030(4) 0.114(9) -0.015(4) -0.005(4) -0.001(3)
F305 0.053(5) 0.085(7) 0.041(4) -0.017(4) 0.019(3) 0.028(4)
F306 0.028(4) 0.084(7) 0.093(7) 0.057(5) 0.010(4) 0.023(4)
F307 0.152(7) 0.059(4) 0.068(4) -0.021(3) 0.055(4) -0.066(4)
F308 0.081(4) 0.033(3) 0.067(5) 0.002(3) -0.023(3) 0.012(2)
F309 0.037(3) 0.048(3) 0.090(5) -0.023(3) -0.009(3) 0.004(2)
F310 0.0752(13) 0.0497(11) 0.0294(9) -0.0065(7) 0.0245(9) 0.0063(9)
F311 0.0628(12) 0.0516(11) 0.0309(9) 0.0017(8) 0.0166(8) -0.0125(9)
F312 0.0871(16) 0.0925(17) 0.0483(12) 0.0401(11) 0.0216(11) 0.0435(14)
F313 0.069(4) 0.090(7) 0.046(4) 0.040(4) -0.026(3) -0.013(5)
F314 0.034(4) 0.091(6) 0.087(6) 0.023(5) -0.025(4) 0.007(4)
F315 0.111(7) 0.096(7) 0.139(9) -0.012(5) -0.074(7) 0.074(6)
F316 0.0732(14) 0.0362(10) 0.0844(15) -0.0133(9) 0.0037(11) 0.0317(10)
F317 0.0502(10) 0.0399(10) 0.0419(10) -0.0017(7) 0.0086(8) -0.0017(8)
F318 0.1087(17) 0.0367(10) 0.0215(8) -0.0026(7) 0.0007(9) 0.0151(10)
F319 0.0440(9) 0.0610(11) 0.0256(8) 0.0036(7) 0.0134(7) 0.0138(8)
F320 0.0556(11) 0.0426(10) 0.0810(15) 0.0024(9) 0.0277(10) 0.0272(9)
F321 0.0232(8) 0.0753(13) 0.0463(10) -0.0029(9) 0.0044(7) 0.0107(8)
F322 0.049(5) 0.107(7) 0.056(5) -0.049(5) -0.022(3) 0.045(5)
F323 0.050(5) 0.107(7) 0.036(4) -0.030(4) 0.003(3) -0.038(5)
F324 0.169(10) 0.067(5) 0.030(4) 0.017(3) -0.027(5) 0.029(6)
F404 0.030(2) 0.035(3) 0.095(5) -0.005(2) 0.016(2) 0.0102(16)
F405 0.032(2) 0.143(7) 0.045(3) 0.035(3) 0.0009(19) 0.014(3)
F406 0.024(2) 0.038(3) 0.092(5) 0.023(3) 0.017(2) 0.0011(17)
F407 0.050(4) 0.025(3) 0.045(4) -0.013(2) -0.002(3) 0.010(2)
F408 0.034(3) 0.043(4) 0.115(8) -0.014(4) 0.003(4) 0.006(3)
F409 0.093(6) 0.034(3) 0.054(4) 0.005(3) 0.016(3) -0.008(4)
F413 0.039(3) 0.104(5) 0.073(4) 0.036(4) -0.007(2) 0.015(3)
F414 0.072(4) 0.058(3) 0.087(4) 0.035(3) -0.014(3) 0.030(2)
F415 0.088(5) 0.081(5) 0.041(3) 0.011(2) -0.016(2) 0.044(4)
F422 0.050(3) 0.157(6) 0.051(3) -0.044(3) -0.030(3) 0.056(4)
F423 0.118(6) 0.095(4) 0.016(2) 0.013(2) -0.004(2) -0.017(3)
F424 0.115(6) 0.052(3) 0.040(2) -0.013(2) -0.011(3) 0.043(3)
C301 0.0259(11) 0.0207(11) 0.0174(10) 0.0023(8) 0.0041(8) 0.0060(9)
C302 0.0265(11) 0.0217(11) 0.0215(11) 0.0035(8) 0.0042(9) 0.0059(9)
C303 0.0317(12) 0.0210(11) 0.0199(10) 0.0039(8) 0.0021(9) 0.0048(9)
C304 0.0307(12) 0.0238(12) 0.0208(11) 0.0039(9) 0.0062(9) 0.0027(9)
C305 0.0238(11) 0.0245(11) 0.0216(11) -0.0008(8) 0.0048(9) 0.0040(9)
C306 0.0271(11) 0.0247(11) 0.0197(10) 0.0031(8) 0.0041(9) 0.0096(9)
C307 0.0378(14) 0.0271(13) 0.0276(12) 0.0114(10) 0.0031(10) 0.0062(10)
C308 0.0279(12) 0.0336(14) 0.0358(14) 0.0052(11) 0.0082(11) 0.0067(11)
C309 0.0252(11) 0.0214(11) 0.0194(10) 0.0011(8) 0.0015(8) 0.0088(9)
C310 0.0314(12) 0.0253(12) 0.0238(11) 0.0021(9) 0.0055(9) 0.0048(10)
C311 0.0374(14) 0.0242(12) 0.0300(13) -0.0043(10) 0.0043(11) 0.0019(10)
C312 0.0438(15) 0.0332(14) 0.0235(12) -0.0078(10) 0.0023(11) 0.0063(12)
C313 0.0346(13) 0.0312(13) 0.0195(11) -0.0001(9) 0.0041(9) 0.0098(10)
C314 0.0276(11) 0.0235(11) 0.0195(10) 0.0008(8) 0.0014(9) 0.0051(9)
C315 0.0504(18) 0.0341(16) 0.0390(16) -0.0077(12) 0.0034(14) -0.0037(13)
C316 0.0519(17) 0.0356(15) 0.0234(12) -0.0015(10) 0.0081(12) 0.0083(13)
C317 0.0242(10) 0.0217(11) 0.0173(10) 0.0053(8) 0.0058(8) 0.0068(9)
C318 0.0269(11) 0.0281(12) 0.0251(11) 0.0074(9) 0.0023(9) 0.0082(10)
C319 0.0318(13) 0.0372(14) 0.0299(13) 0.0110(10) 0.0010(10) 0.0146(11)
C320 0.0382(14) 0.0328(14) 0.0364(14) 0.0143(11) 0.0113(11) 0.0195(11)
C321 0.0314(12) 0.0248(12) 0.0232(11) 0.0060(9) 0.0106(9) 0.0102(10)
C322 0.0264(11) 0.0228(11) 0.0199(10) 0.0054(8) 0.0067(9) 0.0088(9)
C323 0.0472(18) 0.0486(19) 0.0514(19) 0.0126(15) -0.0097(15) 0.0195(15)
C324 0.0485(16) 0.0279(13) 0.0278(13) 0.0022(10) 0.0102(11) 0.0153(12)
C325 0.0237(10) 0.0170(10) 0.0184(10) 0.0041(8) 0.0041(8) 0.0060(8)
C326 0.0269(11) 0.0222(11) 0.0182(10) 0.0039(8) 0.0037(8) 0.0075(9)
C327 0.0253(11) 0.0230(11) 0.0261(11) 0.0055(9) 0.0044(9) 0.0084(9)
C328 0.0236(11) 0.0280(12) 0.0253(11) 0.0034(9) -0.0001(9) 0.0062(9)
C329 0.0305(12) 0.0256(12) 0.0202(11) 0.0035(9) -0.0004(9) 0.0109(9)
C330 0.0281(11) 0.0225(11) 0.0177(10) 0.0041(8) 0.0042(8) 0.0102(9)
C331 0.0285(12) 0.0369(14) 0.0350(14) 0.0006(11) 0.0080(11) 0.0106(11)
C332 0.0373(14) 0.0427(16) 0.0229(12) 0.0008(11) -0.0026(10) 0.0120(12)
B300 0.0249(12) 0.0192(12) 0.0174(11) 0.0026(9) 0.0032(9) 0.0069(9)
Cl1A 0.0669(7) 0.1301(18) 0.0648(12) 0.0563(12) -0.0129(8) -0.0147(9)
Cl2A 0.0526(9) 0.0602(9) 0.0456(5) 0.0092(5) 0.0017(6) 0.0113(7)
C80A 0.0483(19) 0.054(3) 0.045(2) 0.007(2) 0.0034(16) 0.008(2)
Cl1B 0.0669(7) 0.1301(18) 0.0648(12) 0.0563(12) -0.0129(8) -0.0147(9)
Cl2B 0.0526(9) 0.0602(9) 0.0456(5) 0.0092(5) 0.0017(6) 0.0113(7)
C80B 0.0483(19) 0.054(3) 0.045(2) 0.007(2) 0.0034(16) 0.008(2)

loop_
_atom_type_symbol
_atom_type_description
_atom_type_scat_dispersion_real
_atom_type_scat_dispersion_imag
_atom_type_scat_source
C C 0.0033 0.0016 'International Tables Vol C Tables 4.2.6.8 and 6.1.1.4'
H H 0.0000 0.0000 'International Tables Vol C Tables 4.2.6.8 and 6.1.1.4'
B B 0.0013 0.0007 'International Tables Vol C Tables 4.2.6.8 and 6.1.1.4'
Cl Cl 0.1484 0.1585 'International Tables Vol C Tables 4.2.6.8 and 6.1.1.4'
F F 0.0171 0.0103 'International Tables Vol C Tables 4.2.6.8 and 6.1.1.4'
N N 0.0061 0.0033 'International Tables Vol C Tables 4.2.6.8 and 6.1.1.4'
O O 0.0106 0.0060 'International Tables Vol C Tables 4.2.6.8 and 6.1.1.4'
Rh Rh -1.1178 0.9187 'International Tables Vol C Tables 4.2.6.8 and 6.1.1.4'

loop_
_exptl_crystal_face_index_h
_exptl_crystal_face_index_k
_exptl_crystal_face_index_l
_exptl_crystal_face_perp_dist
_exptl_oxdiff_crystal_face_indexfrac_h
_exptl_oxdiff_crystal_face_indexfrac_k
_exptl_oxdiff_crystal_face_indexfrac_l
_exptl_oxdiff_crystal_face_x
_exptl_oxdiff_crystal_face_y
_exptl_oxdiff_crystal_face_z
-1 5 -13 0.0437 -1.2000 4.7812 -12.7051 -0.0810 0.1996 0.9770
-8 -6 5 0.0730 -8.3147 -6.2067 5.4036 0.3775 -0.9110 -0.1665
0 -5 13 0.0390 -0.3362 -5.4846 12.6502 0.1401 -0.3421 -0.9296
10 5 0 0.0545 9.5017 4.5290 -0.0850 -0.3702 0.8915 -0.2618
-3 1 -15 0.0624 -3.3449 1.1897 -14.7387 -0.1999 -0.1080 0.9747
0 11 8 0.0155 -0.0360 10.9405 7.8545 0.8360 0.4551 0.3065
3 0 16 0.0384 3.3513 0.0136 15.6509 0.2927 0.1586 -0.9439
0 -11 -8 0.0155 0.0360 -10.9405 -7.8545 -0.8360 -0.4551 -0.3065

loop_
_geom_angle_atom_site_label_1
_geom_angle_atom_site_label_2
_geom_angle_atom_site_label_3
_geom_angle
C17A Rh1A C2A 160.21(9)
C32A Rh1A C2A 103.50(9)
C32A Rh1A C17A 96.24(9)
C4A O9A C8A 103.96(18)
C5A O12A C11A 104.24(18)
C19A O24A C23A 104.22(18)
C20A O27A C26A 104.84(18)
C34A O39A C38A 105.3(2)
C34A O39A C38C 105.5(4)
C35A O42A C41A 104.00(19)
C2A N3A C4A 113.0(2)
C2A N3A C7A 137.9(2)
C4A N3A C7A 108.24(19)
C2A N6A C5A 114.1(2)
C2A N6A C10A 135.99(19)
C5A N6A C10A 109.17(19)
C17A N18A C19A 113.88(19)
C17A N18A C22A 136.5(2)
C19A N18A C22A 109.57(19)
C17A N21A C20A 112.58(19)
C17A N21A C25A 136.41(19)
C20A N21A C25A 108.90(18)
C32A N33A C34A 112.47(19)
C32A N33A C37A 138.67(19)
C34A N33A C37A 108.85(18)
C32A N36A C35A 112.93(19)
C32A N36A C40A 137.79(19)
C35A N36A C40A 109.26(19)
N3A C2A Rh1A 121.42(16)
N6A C2A Rh1A 133.69(17)
N6A C2A N3A 100.23(18)
O9A C4A N3A 112.7(2)
C5A C4A O9A 140.8(2)
C5A C4A N3A 106.5(2)
O12A C5A N6A 113.4(2)
C4A C5A O12A 140.4(2)
C4A C5A N6A 106.1(2)
N3A C7A C8A 98.0(2)
N3A C7A C13A 112.6(2)
N3A C7A C14A 109.7(2)
C13A C7A C8A 112.9(2)
C13A C7A C14A 113.1(2)
C14A C7A C8A 109.6(2)
O9A C8A C7A 105.6(2)
O9A C8A H8AA 110.6
O9A C8A H8AB 110.6
C7A C8A H8AA 110.6
C7A C8A H8AB 110.6
H8AA C8A H8AB 108.8
N6A C10A C11A 98.15(18)
N6A C10A C15A 109.0(2)
N6A C10A C16A 111.65(19)
C15A C10A C11A 111.1(2)
C16A C10A C11A 111.9(2)
C16A C10A C15A 113.9(2)
O12A C11A C10A 106.8(2)
O12A C11A H11A 110.4
O12A C11A H11B 110.4
C10A C11A H11A 110.4
C10A C11A H11B 110.4
H11A C11A H11B 108.6
C7A C13A H13A 109.5
C7A C13A H13B 109.5
C7A C13A H13C 109.5
H13A C13A H13B 109.5
H13A C13A H13C 109.5
H13B C13A H13C 109.5
C7A C14A H14A 109.5
C7A C14A H14B 109.5
C7A C14A H14C 109.5
H14A C14A H14B 109.5
H14A C14A H14C 109.5
H14B C14A H14C 109.5
C10A C15A H15A 109.5
C10A C15A H15B 109.5
C10A C15A H15C 109.5
H15A C15A H15B 109.5
H15A C15A H15C 109.5
H15B C15A H15C 109.5
C10A C16A H16A 109.5
C10A C16A H16B 109.5
C10A C16A H16C 109.5
H16A C16A H16B 109.5
H16A C16A H16C 109.5
H16B C16A H16C 109.5
N18A C17A Rh1A 118.84(15)
N18A C17A N21A 100.50(18)
N21A C17A Rh1A 139.91(17)
O24A C19A N18A 112.7(2)
C20A C19A O24A 141.5(2)
C20A C19A N18A 105.8(2)
O27A C20A N21A 113.4(2)
C19A C20A O27A 139.3(2)
C19A C20A N21A 107.2(2)
N18A C22A C23A 98.0(2)
N18A C22A C28A 110.3(2)
N18A C22A C29A 110.6(2)
C28A C22A C23A 111.3(2)
C29A C22A C23A 112.5(2)
C29A C22A C28A 113.1(3)
O24A C23A C22A 106.1(2)
O24A C23A H23A 110.5
O24A C23A H23B 110.5
C22A C23A H23A 110.5
C22A C23A H23B 110.5
H23A C23A H23B 108.7
N21A C25A C26A 98.18(18)
N21A C25A C30A 114.61(19)
N21A C25A C31A 109.1(2)
C30A C25A C26A 110.1(2)
C30A C25A C31A 111.8(2)
C31A C25A C26A 112.3(2)
O27A C26A C25A 107.15(19)
O27A C26A H26A 110.3
O27A C26A H26B 110.3
C25A C26A H26A 110.3
C25A C26A H26B 110.3
H26A C26A H26B 108.5
C22A C28A H28A 109.5
C22A C28A H28B 109.5
C22A C28A H28C 109.5
H28A C28A H28B 109.5
H28A C28A H28C 109.5
H28B C28A H28C 109.5
C22A C29A H29A 109.5
C22A C29A H29B 109.5
C22A C29A H29C 109.5
H29A C29A H29B 109.5
H29A C29A H29C 109.5
H29B C29A H29C 109.5
C25A C30A H30A 109.5
C25A C30A H30B 109.5
C25A C30A H30C 109.5
H30A C30A H30B 109.5
H30A C30A H30C 109.5
H30B C30A H30C 109.5
C25A C31A H31A 109.5
C25A C31A H31B 109.5
C25A C31A H31C 109.5
H31A C31A H31B 109.5
H31A C31A H31C 109.5
H31B C31A H31C 109.5
N33A C32A Rh1A 130.97(16)
N36A C32A Rh1A 127.71(16)
N36A C32A N33A 101.30(18)
O39A C34A N33A 113.8(2)
C35A C34A O39A 139.5(2)
C35A C34A N33A 106.6(2)
O42A C35A N36A 112.9(2)
C34A C35A O42A 140.5(2)
C34A C35A N36A 106.6(2)
N33A C37A C38A 99.1(2)
N33A C37A C38C 98.2(3)
N33A C37A C43A 111.7(3)
N33A C37A C43C 114.9(6)
N33A C37A C44A 112.5(3)
N33A C37A C44C 109.5(5)
C43A C37A C38A 111.2(3)
C43C C37A C38C 110.3(4)
C44A C37A C38A 111.1(3)
C44A C37A C43A 110.7(4)
C44C C37A C38C 111.8(5)
C44C C37A C43C 111.4(6)
O39A C38A C37A 108.2(3)
O39A C38A H38A 110.1
O39A C38A H38B 110.1
C37A C38A H38A 110.1
C37A C38A H38B 110.1
H38A C38A H38B 108.4
O39A C38C C37A 109.2(5)
O39A C38C H38C 109.8
O39A C38C H38D 109.8
C37A C38C H38C 109.8
C37A C38C H38D 109.8
H38C C38C H38D 108.3
N36A C40A C41A 98.29(18)
N36A C40A C45A 112.25(19)
N36A C40A C46A 109.71(19)
C45A C40A C41A 111.1(2)
C45A C40A C46A 112.6(2)
C46A C40A C41A 112.1(2)
O42A C41A C40A 107.1(2)
O42A C41A H41A 110.3
O42A C41A H41B 110.3
C40A C41A H41A 110.3
C40A C41A H41B 110.3
H41A C41A H41B 108.5
C37A C43A H43A 109.5
C37A C43A H43B 109.5
C37A C43A H43C 109.5
H43A C43A H43B 109.5
H43A C43A H43C 109.5
H43B C43A H43C 109.5
C37A C43C H43D 109.5
C37A C43C H43E 109.5
C37A C43C H43F 109.5
H43D C43C H43E 109.5
H43D C43C H43F 109.5
H43E C43C H43F 109.5
C37A C44A H44A 109.5
C37A C44A H44B 109.5
C37A C44A H44C 109.5
H44A C44A H44B 109.5
H44A C44A H44C 109.5
H44B C44A H44C 109.5
C37A C44C H44D 109.5
C37A C44C H44E 109.5
C37A C44C H44F 109.5
H44D C44C H44E 109.5
H44D C44C H44F 109.5
H44E C44C H44F 109.5
C40A C45A H45A 109.5
C40A C45A H45B 109.5
C40A C45A H45C 109.5
H45A C45A H45B 109.5
H45A C45A H45C 109.5
H45B C45A H45C 109.5
C40A C46A H46A 109.5
C40A C46A H46B 109.5
C40A C46A H46C 109.5
H46A C46A H46B 109.5
H46A C46A H46C 109.5
H46B C46A H46C 109.5
C17 Rh1 C2 161.80(9)
C32 Rh1 C2 100.37(9)
C32 Rh1 C17 96.56(9)
C4 O9 C8 103.47(17)
C5 O12 C11 103.76(19)
C19 O24 C23 103.86(18)
C20 O27 C26 104.4(2)
C20 O27 C26B 105.2(3)
C34 O39 C38 103.18(19)
C35 O42 C41 103.82(19)
C2 N3 C4 114.09(19)
C2 N3 C7 137.13(19)
C4 N3 C7 108.73(18)
C2 N6 C5 113.41(19)
C2 N6 C10 137.38(19)
C5 N6 C10 108.68(18)
C17 N18 C19 112.90(19)
C17 N18 C22 135.32(19)
C19 N18 C22 106.68(18)
C17 N21 C20 112.97(19)
C17 N21 C25 136.73(19)
C20 N21 C25 109.55(19)
C32 N33 C34 112.94(19)
C32 N33 C37 139.39(19)
C34 N33 C37 107.66(18)
C32 N36 C35 112.66(19)
C32 N36 C40 138.3(2)
C35 N36 C40 109.01(19)
N3 C2 Rh1 121.59(15)
N6 C2 Rh1 135.40(16)
N6 C2 N3 100.21(18)
O9 C4 N3 113.4(2)
C5 C4 O9 140.9(2)
C5 C4 N3 105.7(2)
O12 C5 N6 113.6(2)
C4 C5 O12 139.5(2)
C4 C5 N6 106.6(2)
N3 C7 C8 97.43(18)
N3 C7 C13 110.7(2)
N3 C7 C14 110.2(2)
C13 C7 C8 113.6(2)
C13 C7 C14 114.4(2)
C14 C7 C8 109.4(2)
O9 C8 C7 106.38(19)
O9 C8 H8A 110.5
O9 C8 H8B 110.5
C7 C8 H8A 110.5
C7 C8 H8B 110.5
H8A C8 H8B 108.6
N6 C10 C11 98.47(19)
N6 C10 C15 111.09(19)
N6 C10 C16 111.7(2)
C15 C10 C11 111.5(2)
C16 C10 C11 111.2(2)
C16 C10 C15 112.1(2)
O12 C11 C10 106.80(19)
O12 C11 H11C 110.4
O12 C11 H11D 110.4
C10 C11 H11C 110.4
C10 C11 H11D 110.4
H11C C11 H11D 108.6
C7 C13 H13D 109.5
C7 C13 H13E 109.5
C7 C13 H13F 109.5
H13D C13 H13E 109.5
H13D C13 H13F 109.5
H13E C13 H13F 109.5
C7 C14 H14D 109.5
C7 C14 H14E 109.5
C7 C14 H14F 109.5
H14D C14 H14E 109.5
H14D C14 H14F 109.5
H14E C14 H14F 109.5
C10 C15 H15D 109.5
C10 C15 H15E 109.5
C10 C15 H15F 109.5
H15D C15 H15E 109.5
H15D C15 H15F 109.5
H15E C15 H15F 109.5
C10 C16 H16D 109.5
C10 C16 H16E 109.5
C10 C16 H16F 109.5
H16D C16 H16E 109.5
H16D C16 H16F 109.5
H16E C16 H16F 109.5
N18 C17 Rh1 122.91(15)
N21 C17 Rh1 135.83(16)
N21 C17 N18 101.24(17)
O24 C19 N18 113.6(2)
C20 C19 O24 140.0(2)
C20 C19 N18 106.1(2)
O27 C20 N21 113.4(2)
C19 C20 O27 139.7(2)
C19 C20 N21 106.8(2)
N18 C22 C23 97.35(19)
N18 C22 C28 107.73(19)
N18 C22 C29 115.60(19)
C28 C22 C23 111.1(2)
C29 C22 C23 112.7(2)
C29 C22 C28 111.5(2)
O24 C23 C22 105.83(19)
O24 C23 H23C 110.6
O24 C23 H23D 110.6
C22 C23 H23C 110.6
C22 C23 H23D 110.6
H23C C23 H23D 108.7
N21 C25 C26 96.5(2)
N21 C25 C26B 100.8(3)
N21 C25 C30 109.1(3)
N21 C25 C30B 108.1(4)
N21 C25 C31 113.3(4)
N21 C25 C31B 113.0(6)
C26B C25 C30B 108.6(4)
C30 C25 C26 112.0(3)
C30 C25 C31 115.7(4)
C31 C25 C26 108.7(3)
C31B C25 C26B 115.4(5)
C31B C25 C30B 110.2(5)
O27 C26 C25 107.0(3)
O27 C26 H26E 110.3
O27 C26 H26F 110.3
C25 C26 H26E 110.3
C25 C26 H26F 110.3
H26E C26 H26F 108.6
O27 C26B C25 106.8(4)
O27 C26B H26C 110.4
O27 C26B H26D 110.4
C25 C26B H26C 110.4
C25 C26B H26D 110.4
H26C C26B H26D 108.6
C22 C28 H28D 109.5
C22 C28 H28E 109.5
C22 C28 H28F 109.5
H28D C28 H28E 109.5
H28D C28 H28F 109.5
H28E C28 H28F 109.5
C22 C29 H29D 109.5
C22 C29 H29E 109.5
C22 C29 H29F 109.5
H29D C29 H29E 109.5
H29D C29 H29F 109.5
H29E C29 H29F 109.5
C25 C30 H30G 109.5
C25 C30 H30H 109.5
C25 C30 H30I 109.5
H30G C30 H30H 109.5
H30G C30 H30I 109.5
H30H C30 H30I 109.5
C25 C30B H30D 109.5
C25 C30B H30E 109.5
C25 C30B H30F 109.5
H30D C30B H30E 109.5
H30D C30B H30F 109.5
H30E C30B H30F 109.5
C25 C31 H31D 109.5
C25 C31 H31E 109.5
C25 C31 H31F 109.5
H31D C31 H31E 109.5
H31D C31 H31F 109.5
H31E C31 H31F 109.5
C25 C31B H31G 109.5
C25 C31B H31H 109.5
C25 C31B H31I 109.5
H31G C31B H31H 109.5
H31G C31B H31I 109.5
H31H C31B H31I 109.5
N33 C32 Rh1 131.34(17)
N33 C32 N36 100.89(18)
N36 C32 Rh1 127.72(17)
O39 C34 N33 113.5(2)
C35 C34 O39 140.0(2)
C35 C34 N33 106.4(2)
O42 C35 N36 113.3(2)
C34 C35 O42 139.7(2)
C34 C35 N36 107.0(2)
N33 C37 C38 98.33(18)
N33 C37 C43 110.71(19)
N33 C37 C44 112.7(2)
C43 C37 C38 110.2(2)
C44 C37 C38 111.8(2)
C44 C37 C43 112.3(2)
O39 C38 C37 105.82(19)
O39 C38 H38E 110.6
O39 C38 H38F 110.6
C37 C38 H38E 110.6
C37 C38 H38F 110.6
H38E C38 H38F 108.7
N36 C40 C41 98.56(19)
N36 C40 C45 111.9(2)
N36 C40 C46 111.0(2)
C45 C40 C41 110.3(2)
C46 C40 C41 111.3(2)
C46 C40 C45 113.0(2)
O42 C41 C40 106.9(2)
O42 C41 H41C 110.3
O42 C41 H41D 110.3
C40 C41 H41C 110.3
C40 C41 H41D 110.3
H41C C41 H41D 108.6
C37 C43 H43G 109.5
C37 C43 H43H 109.5
C37 C43 H43I 109.5
H43G C43 H43H 109.5
H43G C43 H43I 109.5
H43H C43 H43I 109.5
C37 C44 H44G 109.5
C37 C44 H44H 109.5
C37 C44 H44I 109.5
H44G C44 H44H 109.5
H44G C44 H44I 109.5
H44H C44 H44I 109.5
C40 C45 H45D 109.5
C40 C45 H45E 109.5
C40 C45 H45F 109.5
H45D C45 H45E 109.5
H45D C45 H45F 109.5
H45E C45 H45F 109.5
C40 C46 H46D 109.5
C40 C46 H46E 109.5
C40 C46 H46F 109.5
H46D C46 H46E 109.5
H46D C46 H46F 109.5
H46E C46 H46F 109.5
C202 C201 C206 115.9(2)
C202 C201 B200 123.4(2)
C206 C201 B200 120.0(2)
C201 C202 H202 118.9
C203 C202 C201 122.3(2)
C203 C202 H202 118.9
C202 C203 C207 120.0(2)
C204 C203 C202 120.8(2)
C204 C203 C207 119.1(2)
C203 C204 H204 121.0
C203 C204 C205 118.1(2)
C205 C204 H204 121.0
C204 C205 C206 120.7(2)
C204 C205 C208 118.9(2)
C206 C205 C208 120.3(2)
C201 C206 H206 118.9
C205 C206 C201 122.2(2)
C205 C206 H206 118.9
F1 C207 F2 105.8(5)
F1 C207 F3 105.5(5)
F1 C207 C203 114.1(4)
F2 C207 F3 105.8(5)
F2 C207 C203 112.2(4)
F3 C207 C203 112.8(4)
F101 C207 C203 113.8(4)
F102 C207 F101 105.8(4)
F102 C207 F103 105.8(4)
F102 C207 C203 113.0(4)
F103 C207 F101 105.9(4)
F103 C207 C203 111.9(4)
F4 C208 C205 112.07(19)
F5 C208 F4 105.16(19)
F5 C208 C205 113.0(2)
F6 C208 F4 106.4(2)
F6 C208 F5 106.29(19)
F6 C208 C205 113.4(2)
C210 C209 B200 122.8(2)
C214 C209 C210 115.4(2)
C214 C209 B200 121.13(19)
C209 C210 H210 118.8
C211 C210 C209 122.3(2)
C211 C210 H210 118.8
C210 C211 C212 121.4(2)
C210 C211 C215 118.9(2)
C212 C211 C215 119.6(2)
C211 C212 H212 121.2
C211 C212 C213 117.6(2)
C213 C212 H212 121.2
C212 C213 C214 120.9(2)
C212 C213 C216 120.9(2)
C214 C213 C216 118.2(2)
C209 C214 C213 122.3(2)
C209 C214 H214 118.8
C213 C214 H214 118.8
F7 C215 F9 104.6(5)
F7 C215 C211 113.1(4)
F8 C215 F7 108.0(5)
F8 C215 F9 104.8(4)
F8 C215 C211 114.7(4)
F9 C215 C211 110.8(4)
F107 C215 F109 104.5(4)
F107 C215 C211 112.0(4)
F108 C215 F107 107.0(5)
F108 C215 F109 107.0(5)
F108 C215 C211 114.7(4)
F109 C215 C211 111.1(4)
F10 C216 C213 111.6(3)
F11 C216 F10 107.3(3)
F11 C216 F12 106.9(3)
F11 C216 C213 113.4(3)
F12 C216 F10 104.3(3)
F12 C216 C213 112.8(3)
F110 C216 C213 110.3(4)
F111 C216 F110 103.4(5)
F111 C216 C213 113.1(5)
F112 C216 F110 104.3(5)
F112 C216 F111 109.0(5)
F112 C216 C213 115.6(4)
C218 C217 C222 115.6(2)
C218 C217 B200 120.36(19)
C222 C217 B200 123.7(2)
C217 C218 H218 118.7
C219 C218 C217 122.6(2)
C219 C218 H218 118.7
C218 C219 C223 118.4(2)
C220 C219 C218 120.7(2)
C220 C219 C223 120.9(2)
C219 C220 H220 121.0
C221 C220 C219 118.1(2)
C221 C220 H220 121.0
C220 C221 C222 121.0(2)
C220 C221 C224 118.6(2)
C222 C221 C224 120.4(2)
C217 C222 H222 119.0
C221 C222 C217 122.0(2)
C221 C222 H222 119.0
F13 C223 C219 112.3(2)
F14 C223 F13 105.4(2)
F14 C223 C219 112.3(2)
F15 C223 F13 106.9(2)
F15 C223 F14 105.8(2)
F15 C223 C219 113.5(2)
F16 C224 C221 112.5(2)
F17 C224 F16 105.3(2)
F17 C224 C221 112.1(2)
F18 C224 F16 106.6(2)
F18 C224 F17 106.8(2)
F18 C224 C221 113.1(2)
C226 C225 B200 122.6(2)
C230 C225 C226 116.0(2)
C230 C225 B200 121.22(19)
C225 C226 H226 119.2
C227 C226 C225 121.7(2)
C227 C226 H226 119.2
C226 C227 C231 120.2(2)
C228 C227 C226 121.1(2)
C228 C227 C231 118.6(2)
C227 C228 H228 120.8
C227 C228 C229 118.3(2)
C229 C228 H228 120.8
C228 C229 C230 120.5(2)
C228 C229 C232 120.1(2)
C230 C229 C232 119.4(2)
C225 C230 H230 118.8
C229 C230 C225 122.3(2)
C229 C230 H230 118.8
F19 C231 F20 105.3(2)
F19 C231 C227 112.2(2)
F20 C231 C227 112.7(2)
F21 C231 F19 107.3(3)
F21 C231 F20 105.1(2)
F21 C231 C227 113.5(2)
F22 C232 F23 100.9(3)
F22 C232 C229 114.2(3)
F23 C232 C229 109.7(3)
F24 C232 F22 110.4(4)
F24 C232 F23 103.9(4)
F24 C232 C229 116.1(3)
F122 C232 F123 103.9(4)
F122 C232 F124 111.3(5)
F122 C232 C229 114.9(3)
F123 C232 C229 108.7(3)
F124 C232 F123 101.9(4)
F124 C232 C229 114.7(4)
C201 B200 C209 101.89(18)
C201 B200 C225 111.81(18)
C217 B200 C201 112.39(19)
C217 B200 C209 113.91(18)
C217 B200 C225 105.32(17)
C225 B200 C209 111.75(18)
C302 C301 B300 122.0(2)
C306 C301 C302 115.7(2)
C306 C301 B300 121.9(2)
C301 C302 H302 118.9
C303 C302 C301 122.1(2)
C303 C302 H302 118.9
C302 C303 C307 118.1(2)
C304 C303 C302 121.1(2)
C304 C303 C307 120.7(2)
C303 C304 H304 121.0
C303 C304 C305 118.1(2)
C305 C304 H304 121.0
C304 C305 C306 120.8(2)
C304 C305 C308 119.3(2)
C306 C305 C308 119.9(2)
C301 C306 H306 118.9
C305 C306 C301 122.2(2)
C305 C306 H306 118.9
F301 C307 F302 105.1(2)
F301 C307 C303 112.7(2)
F302 C307 C303 112.0(2)
F303 C307 F301 105.9(2)
F303 C307 F302 106.4(2)
F303 C307 C303 114.0(2)
F304 C308 F305 105.9(5)
F304 C308 F306 106.3(5)
F304 C308 C305 113.6(5)
F305 C308 C305 112.5(5)
F306 C308 F305 104.7(5)
F306 C308 C305 113.2(4)
F404 C308 F406 105.1(4)
F404 C308 C305 113.3(3)
F405 C308 F404 106.0(4)
F405 C308 F406 105.9(4)
F405 C308 C305 113.9(4)
F406 C308 C305 111.9(3)
C310 C309 C314 115.2(2)
C310 C309 B300 124.0(2)
C314 C309 B300 120.8(2)
C309 C310 H310 118.9
C311 C310 C309 122.3(2)
C311 C310 H310 118.9
C310 C311 C315 120.9(2)
C312 C311 C310 121.0(2)
C312 C311 C315 118.1(2)
C311 C312 H312 121.0
C313 C312 C311 118.0(2)
C313 C312 H312 121.0
C312 C313 C314 120.5(2)
C312 C313 C316 119.9(2)
C314 C313 C316 119.5(2)
C309 C314 H314 118.6
C313 C314 C309 122.9(2)
C313 C314 H314 118.6
F307 C315 F309 105.0(5)
F307 C315 C311 112.8(4)
F308 C315 F307 108.2(5)
F308 C315 F309 105.1(4)
F308 C315 C311 114.5(5)
F309 C315 C311 110.5(4)
F407 C315 C311 111.5(4)
F408 C315 F407 106.6(5)
F408 C315 F409 107.7(5)
F408 C315 C311 114.3(5)
F409 C315 F407 104.4(5)
F409 C315 C311 111.7(4)
F310 C316 F311 105.6(2)
F310 C316 F312 107.1(2)
F310 C316 C313 113.2(2)
F311 C316 C313 112.3(2)
F312 C316 F311 105.0(2)
F312 C316 C313 112.9(3)
C318 C317 C322 115.0(2)
C318 C317 B300 121.69(19)
C322 C317 B300 123.33(19)
C317 C318 H318 118.8
C319 C318 C317 122.3(2)
C319 C318 H318 118.8
C318 C319 C323 118.5(2)
C320 C319 C318 121.4(2)
C320 C319 C323 120.1(2)
C319 C320 H320 121.2
C321 C320 C319 117.7(2)
C321 C320 H320 121.2
C320 C321 C322 121.3(2)
C320 C321 C324 120.7(2)
C322 C321 C324 118.0(2)
C317 C322 H322 118.8
C321 C322 C317 122.4(2)
C321 C322 H322 118.8
F313 C323 F314 105.7(5)
F313 C323 F315 107.0(5)
F313 C323 C319 113.4(5)
F314 C323 C319 111.8(5)
F315 C323 F314 105.4(5)
F315 C323 C319 113.0(4)
F413 C323 F414 107.1(4)
F413 C323 F415 106.3(4)
F413 C323 C319 113.7(4)
F414 C323 F415 104.5(4)
F414 C323 C319 112.6(4)
F415 C323 C319 112.1(4)
F316 C324 F317 105.9(2)
F316 C324 F318 106.6(2)
F316 C324 C321 113.4(2)
F317 C324 C321 112.1(2)
F318 C324 F317 105.6(2)
F318 C324 C321 112.7(2)
C326 C325 C330 115.1(2)
C326 C325 B300 124.62(19)
C330 C325 B300 120.25(19)
C325 C326 H326 118.8
C327 C326 C325 122.4(2)
C327 C326 H326 118.8
C326 C327 C331 118.9(2)
C328 C327 C326 121.1(2)
C328 C327 C331 120.0(2)
C327 C328 H328 121.2
C327 C328 C329 117.6(2)
C329 C328 H328 121.2
C328 C329 C330 121.1(2)
C328 C329 C332 119.9(2)
C330 C329 C332 118.9(2)
C325 C330 H330 118.8
C329 C330 C325 122.4(2)
C329 C330 H330 118.8
F319 C331 C327 112.4(2)
F320 C331 F319 105.9(2)
F320 C331 C327 112.3(2)
F321 C331 F319 105.6(2)
F321 C331 F320 107.0(2)
F321 C331 C327 113.2(2)
F322 C332 F323 105.3(5)
F322 C332 F324 106.7(5)
F322 C332 C329 114.1(4)
F323 C332 C329 112.1(4)
F324 C332 F323 104.8(5)
F324 C332 C329 113.1(4)
F422 C332 F423 106.2(4)
F422 C332 F424 107.1(4)
F422 C332 C329 114.3(3)
F423 C332 C329 111.5(3)
F424 C332 F423 104.4(4)
F424 C332 C329 112.7(3)
C301 B300 C309 107.98(18)
C301 B300 C317 108.83(18)
C301 B300 C325 111.22(18)
C309 B300 C317 107.85(17)
C309 B300 C325 111.46(18)
C325 B300 C317 109.40(17)
Cl1A C80A H80A 109.2
Cl1A C80A H80B 109.2
Cl2A C80A Cl1A 111.9(3)
Cl2A C80A H80A 109.2
Cl2A C80A H80B 109.2
H80A C80A H80B 107.9
Cl1B C80B Cl2B 109(2)
Cl1B C80B H80C 110.0
Cl1B C80B H80D 110.0
Cl2B C80B H80C 110.0
Cl2B C80B H80D 110.0
H80C C80B H80D 108.4

loop_
_geom_bond_atom_site_label_1
_geom_bond_atom_site_label_2
_geom_bond_distance
Rh1A C2A 2.071(2)
Rh1A C17A 2.012(2)
Rh1A C32A 1.934(2)
O9A C4A 1.364(3)
O9A C8A 1.459(3)
O12A C5A 1.357(3)
O12A C11A 1.459(3)
O24A C19A 1.358(3)
O24A C23A 1.459(3)
O27A C20A 1.360(3)
O27A C26A 1.448(3)
O39A C34A 1.351(3)
O39A C38A 1.436(4)
O39A C38C 1.414(7)
O42A C35A 1.359(3)
O42A C41A 1.459(3)
N3A C2A 1.380(3)
N3A C4A 1.388(3)
N3A C7A 1.479(3)
N6A C2A 1.362(3)
N6A C5A 1.384(3)
N6A C10A 1.482(3)
N18A C17A 1.372(3)
N18A C19A 1.382(3)
N18A C22A 1.474(3)
N21A C17A 1.377(3)
N21A C20A 1.387(3)
N21A C25A 1.481(3)
N33A C32A 1.384(3)
N33A C34A 1.392(3)
N33A C37A 1.492(3)
N36A C32A 1.368(3)
N36A C35A 1.393(3)
N36A C40A 1.488(3)
C4A C5A 1.325(4)
C7A C8A 1.542(3)
C7A C13A 1.518(4)
C7A C14A 1.529(4)
C8A H8AA 0.9900
C8A H8AB 0.9900
C10A C11A 1.552(3)
C10A C15A 1.522(4)
C10A C16A 1.515(4)
C11A H11A 0.9900
C11A H11B 0.9900
C13A H13A 0.9800
C13A H13B 0.9800
C13A H13C 0.9800
C14A H14A 0.9800
C14A H14B 0.9800
C14A H14C 0.9800
C15A H15A 0.9800
C15A H15B 0.9800
C15A H15C 0.9800
C16A H16A 0.9800
C16A H16B 0.9800
C16A H16C 0.9800
C19A C20A 1.328(4)
C22A C23A 1.550(4)
C22A C28A 1.527(4)
C22A C29A 1.520(4)
C23A H23A 0.9900
C23A H23B 0.9900
C25A C26A 1.557(3)
C25A C30A 1.515(3)
C25A C31A 1.515(4)
C26A H26A 0.9900
C26A H26B 0.9900
C28A H28A 0.9800
C28A H28B 0.9800
C28A H28C 0.9800
C29A H29A 0.9800
C29A H29B 0.9800
C29A H29C 0.9800
C30A H30A 0.9800
C30A H30B 0.9800
C30A H30C 0.9800
C31A H31A 0.9800
C31A H31B 0.9800
C31A H31C 0.9800
C34A C35A 1.330(4)
C37A C38A 1.558(4)
C37A C38C 1.561(6)
C37A C43A 1.519(4)
C37A C43C 1.519(6)
C37A C44A 1.517(4)
C37A C44C 1.510(6)
C38A H38A 0.9900
C38A H38B 0.9900
C38C H38C 0.9900
C38C H38D 0.9900
C40A C41A 1.545(3)
C40A C45A 1.513(3)
C40A C46A 1.522(3)
C41A H41A 0.9900
C41A H41B 0.9900
C43A H43A 0.9800
C43A H43B 0.9800
C43A H43C 0.9800
C43C H43D 0.9800
C43C H43E 0.9800
C43C H43F 0.9800
C44A H44A 0.9800
C44A H44B 0.9800
C44A H44C 0.9800
C44C H44D 0.9800
C44C H44E 0.9800
C44C H44F 0.9800
C45A H45A 0.9800
C45A H45B 0.9800
C45A H45C 0.9800
C46A H46A 0.9800
C46A H46B 0.9800
C46A H46C 0.9800
Rh1 C2 2.053(2)
Rh1 C17 2.037(2)
Rh1 C32 1.941(2)
O9 C4 1.353(3)
O9 C8 1.461(3)
O12 C5 1.354(3)
O12 C11 1.454(3)
O24 C19 1.354(3)
O24 C23 1.463(3)
O27 C20 1.357(3)
O27 C26 1.422(5)
O27 C26B 1.477(6)
O39 C34 1.358(3)
O39 C38 1.460(3)
O42 C35 1.361(3)
O42 C41 1.451(4)
N3 C2 1.373(3)
N3 C4 1.383(3)
N3 C7 1.488(3)
N6 C2 1.373(3)
N6 C5 1.385(3)
N6 C10 1.485(3)
N18 C17 1.377(3)
N18 C19 1.388(3)
N18 C22 1.493(3)
N21 C17 1.365(3)
N21 C20 1.387(3)
N21 C25 1.478(3)
N33 C32 1.373(3)
N33 C34 1.388(3)
N33 C37 1.499(3)
N36 C32 1.380(3)
N36 C35 1.382(3)
N36 C40 1.491(3)
C4 C5 1.337(3)
C7 C8 1.545(3)
C7 C13 1.518(3)
C7 C14 1.525(4)
C8 H8A 0.9900
C8 H8B 0.9900
C10 C11 1.546(3)
C10 C15 1.519(4)
C10 C16 1.513(4)
C11 H11C 0.9900
C11 H11D 0.9900
C13 H13D 0.9800
C13 H13E 0.9800
C13 H13F 0.9800
C14 H14D 0.9800
C14 H14E 0.9800
C14 H14F 0.9800
C15 H15D 0.9800
C15 H15E 0.9800
C15 H15F 0.9800
C16 H16D 0.9800
C16 H16E 0.9800
C16 H16F 0.9800
C19 C20 1.334(4)
C22 C23 1.536(3)
C22 C28 1.523(4)
C22 C29 1.512(3)
C23 H23C 0.9900
C23 H23D 0.9900
C25 C26 1.595(5)
C25 C26B 1.545(6)
C25 C30 1.481(5)
C25 C30B 1.564(6)
C25 C31 1.512(5)
C25 C31B 1.495(6)
C26 H26E 0.9900
C26 H26F 0.9900
C26B H26C 0.9900
C26B H26D 0.9900
C28 H28D 0.9800
C28 H28E 0.9800
C28 H28F 0.9800
C29 H29D 0.9800
C29 H29E 0.9800
C29 H29F 0.9800
C30 H30G 0.9800
C30 H30H 0.9800
C30 H30I 0.9800
C30B H30D 0.9800
C30B H30E 0.9800
C30B H30F 0.9800
C31 H31D 0.9800
C31 H31E 0.9800
C31 H31F 0.9800
C31B H31G 0.9800
C31B H31H 0.9800
C31B H31I 0.9800
C34 C35 1.326(4)
C37 C38 1.539(3)
C37 C43 1.520(3)
C37 C44 1.507(4)
C38 H38E 0.9900
C38 H38F 0.9900
C40 C41 1.551(4)
C40 C45 1.517(4)
C40 C46 1.515(4)
C41 H41C 0.9900
C41 H41D 0.9900
C43 H43G 0.9800
C43 H43H 0.9800
C43 H43I 0.9800
C44 H44G 0.9800
C44 H44H 0.9800
C44 H44I 0.9800
C45 H45D 0.9800
C45 H45E 0.9800
C45 H45F 0.9800
C46 H46D 0.9800
C46 H46E 0.9800
C46 H46F 0.9800
F1 C207 1.317(5)
F2 C207 1.318(5)
F3 C207 1.326(5)
F4 C208 1.343(3)
F5 C208 1.340(3)
F6 C208 1.338(3)
F7 C215 1.318(5)
F8 C215 1.311(5)
F9 C215 1.346(5)
F10 C216 1.347(4)
F11 C216 1.306(4)
F12 C216 1.323(4)
F13 C223 1.335(3)
F14 C223 1.330(3)
F15 C223 1.329(3)
F16 C224 1.339(3)
F17 C224 1.336(3)
F18 C224 1.328(3)
F19 C231 1.323(3)
F20 C231 1.327(3)
F21 C231 1.313(3)
F22 C232 1.304(4)
F23 C232 1.392(4)
F24 C232 1.287(4)
F101 C207 1.320(5)
F102 C207 1.319(5)
F103 C207 1.320(5)
F107 C215 1.334(5)
F108 C215 1.305(5)
F109 C215 1.334(5)
F110 C216 1.358(5)
F111 C216 1.316(5)
F112 C216 1.300(5)
F122 C232 1.282(5)
F123 C232 1.387(5)
F124 C232 1.295(5)
C201 C202 1.399(3)
C201 C206 1.400(3)
C201 B200 1.641(3)
C202 H202 0.9500
C202 C203 1.390(3)
C203 C204 1.388(3)
C203 C207 1.496(3)
C204 H204 0.9500
C204 C205 1.389(3)
C205 C206 1.393(3)
C205 C208 1.495(3)
C206 H206 0.9500
C209 C210 1.403(3)
C209 C214 1.397(3)
C209 B200 1.641(3)
C210 H210 0.9500
C210 C211 1.385(3)
C211 C212 1.385(4)
C211 C215 1.502(4)
C212 H212 0.9500
C212 C213 1.385(3)
C213 C214 1.398(3)
C213 C216 1.495(4)
C214 H214 0.9500
C217 C218 1.400(3)
C217 C222 1.405(3)
C217 B200 1.636(3)
C218 H218 0.9500
C218 C219 1.389(3)
C219 C220 1.387(3)
C219 C223 1.496(3)
C220 H220 0.9500
C220 C221 1.386(3)
C221 C222 1.392(3)
C221 C224 1.500(3)
C222 H222 0.9500
C225 C226 1.404(3)
C225 C230 1.399(3)
C225 B200 1.641(3)
C226 H226 0.9500
C226 C227 1.391(3)
C227 C228 1.383(4)
C227 C231 1.501(3)
C228 H228 0.9500
C228 C229 1.389(3)
C229 C230 1.390(3)
C229 C232 1.493(4)
C230 H230 0.9500
F301 C307 1.329(3)
F302 C307 1.335(3)
F303 C307 1.319(3)
F304 C308 1.315(5)
F305 C308 1.330(5)
F306 C308 1.320(5)
F307 C315 1.330(5)
F308 C315 1.320(5)
F309 C315 1.362(6)
F310 C316 1.333(3)
F311 C316 1.346(3)
F312 C316 1.334(4)
F313 C323 1.320(6)
F314 C323 1.339(6)
F315 C323 1.326(5)
F316 C324 1.329(3)
F317 C324 1.339(3)
F318 C324 1.335(3)
F319 C331 1.344(3)
F320 C331 1.339(3)
F321 C331 1.337(3)
F322 C332 1.294(5)
F323 C332 1.323(5)
F324 C332 1.304(5)
F404 C308 1.320(5)
F405 C308 1.312(4)
F406 C308 1.333(4)
F407 C315 1.351(5)
F408 C315 1.319(6)
F409 C315 1.345(5)
F413 C323 1.315(5)
F414 C323 1.336(5)
F415 C323 1.339(5)
F422 C332 1.293(4)
F423 C332 1.320(5)
F424 C332 1.306(4)
C301 C302 1.400(3)
C301 C306 1.400(3)
C301 B300 1.634(3)
C302 H302 0.9500
C302 C303 1.393(3)
C303 C304 1.377(3)
C303 C307 1.492(3)
C304 H304 0.9500
C304 C305 1.388(3)
C305 C306 1.393(3)
C305 C308 1.491(3)
C306 H306 0.9500
C309 C310 1.398(3)
C309 C314 1.399(3)
C309 B300 1.638(3)
C310 H310 0.9500
C310 C311 1.387(3)
C311 C312 1.386(4)
C311 C315 1.496(4)
C312 H312 0.9500
C312 C313 1.380(4)
C313 C314 1.387(3)
C313 C316 1.489(4)
C314 H314 0.9500
C317 C318 1.402(3)
C317 C322 1.403(3)
C317 B300 1.656(3)
C318 H318 0.9500
C318 C319 1.391(3)
C319 C320 1.379(4)
C319 C323 1.494(4)
C320 H320 0.9500
C320 C321 1.375(4)
C321 C322 1.393(3)
C321 C324 1.498(3)
C322 H322 0.9500
C325 C326 1.400(3)
C325 C330 1.405(3)
C325 B300 1.651(3)
C326 H326 0.9500
C326 C327 1.395(3)
C327 C328 1.384(3)
C327 C331 1.492(4)
C328 H328 0.9500
C328 C329 1.387(3)
C329 C330 1.390(3)
C329 C332 1.499(3)
C330 H330 0.9500
Cl1A C80A 1.759(5)
Cl2A C80A 1.756(4)
C80A H80A 0.9900
C80A H80B 0.9900
Cl1B C80B 1.49(4)
Cl2B C80B 2.01(3)
C80B H80C 0.9900
C80B H80D 0.9900

loop_
_platon_squeeze_void_nr
_platon_squeeze_void_average_x
_platon_squeeze_void_average_y
_platon_squeeze_void_average_z
_platon_squeeze_void_volume
_platon_squeeze_void_count_electrons
_platon_squeeze_void_content
1 0.000 0.500 0.500 319 40 ' '
